data_7001273
loop_
_publ_author_name
'Niemeyer, Jochen'
'Kehr, Gerald'
'Fr\"ohlich, Roland'
'Erker, Gerhard'

_publ_section_title
;
 Bis(&#x201C;ferrocene-saliminato&#x201D;) group 4 metal complexes:
 synthesis, structural features and use in homogenous Ziegler--Natta
 polymerization catalysis
;
_journal_issue 19
_journal_name_full 'Dalton Transactions'
_journal_page_first 3731
_journal_page_last 3741
_journal_paper_doi 10.1039/b822741a
_journal_year 2009
_chemical_formula_sum 'C69 H78 Fe3 Li3 N3 O3'
_chemical_formula_weight 1185.71
_chemical_name_systematic
;
?
;
_space_group_IT_number 19
_symmetry_cell_setting orthorhombic
_symmetry_space_group_name_Hall 'P 2ac 2ab'
_symmetry_space_group_name_H-M 'P 21 21 21'
_atom_sites_solution_hydrogens geom
_atom_sites_solution_primary direct
_atom_sites_solution_secondary difmap
_audit_creation_method SHELXL-97
_cell_angle_alpha 90.00
_cell_angle_beta 90.00
_cell_angle_gamma 90.00
_cell_formula_units_Z 4
_cell_length_a 14.828(1)
_cell_length_b 17.780(1)
_cell_length_c 23.866(1)
_cell_measurement_reflns_used 12657
_cell_measurement_temperature 198(2)
_cell_measurement_theta_max 27.48
_cell_measurement_theta_min 1.00
_cell_volume 6292.1(6)
_computing_cell_refinement 'Collect (Nonius B.V., 1998)'
_computing_data_collection 'Collect (Nonius B.V., 1998)'
_computing_data_reduction 'Denzo-SMN (Otwinowski & Minor, 1997)'
_computing_molecular_graphics 'SCHAKAL (Keller, 1997)'
_computing_publication_material 'SHELXL-97 (Sheldrick, 1997)'
_computing_structure_refinement 'SHELXL-97 (Sheldrick, 1997)'
_computing_structure_solution 'SHELXS-97 (Sheldrick, 1990)'
_diffrn_ambient_temperature 198(2)
_diffrn_measured_fraction_theta_full 1.000
_diffrn_measured_fraction_theta_max 1.000
_diffrn_measurement_device_type 'Nonius KappaCCD'
_diffrn_measurement_method '\w and \f scans'
_diffrn_radiation_monochromator graphite
_diffrn_radiation_source 'rotating anode Nonius FR591'
_diffrn_radiation_type MoK\a
_diffrn_radiation_wavelength 0.71073
_diffrn_reflns_av_R_equivalents 0.0727
_diffrn_reflns_av_sigmaI/netI 0.0879
_diffrn_reflns_limit_h_max 18
_diffrn_reflns_limit_h_min -16
_diffrn_reflns_limit_k_max 18
_diffrn_reflns_limit_k_min -22
_diffrn_reflns_limit_l_max 21
_diffrn_reflns_limit_l_min -29
_diffrn_reflns_number 37121
_diffrn_reflns_theta_full 26.30
_diffrn_reflns_theta_max 26.30
_diffrn_reflns_theta_min 1.43
_exptl_absorpt_coefficient_mu 0.730
_exptl_absorpt_correction_T_max 0.9306
_exptl_absorpt_correction_T_min 0.8108
_exptl_absorpt_correction_type multi-scan
_exptl_absorpt_process_details 'SORTAV (Blessing, 1995 & 1997)'
_exptl_crystal_colour red
_exptl_crystal_density_diffrn 1.252
_exptl_crystal_density_method 'not measured'
_exptl_crystal_description plate
_exptl_crystal_F_000 2496
_exptl_crystal_size_max 0.30
_exptl_crystal_size_mid 0.20
_exptl_crystal_size_min 0.10
_refine_diff_density_max 0.366
_refine_diff_density_min -0.279
_refine_diff_density_rms 0.053
_refine_ls_abs_structure_details 'Flack H D (1983), Acta Cryst. A39, 876-881'
_refine_ls_abs_structure_Flack -0.017(10)
_refine_ls_extinction_method none
_refine_ls_goodness_of_fit_ref 1.011
_refine_ls_hydrogen_treatment riding
_refine_ls_matrix_type full
_refine_ls_number_parameters 742
_refine_ls_number_reflns 12696
_refine_ls_number_restraints 0
_refine_ls_restrained_S_all 1.011
_refine_ls_R_factor_all 0.0817
_refine_ls_R_factor_gt 0.0458
_refine_ls_shift/su_max 0.002
_refine_ls_shift/su_mean 0.000
_refine_ls_structure_factor_coef Fsqd
_refine_ls_weighting_details 'calc w=1/[\s^2^(Fo^2^)+(0.0332P)^2^+0.1372P] where P=(Fo^2^+2Fc^2^)/3'
_refine_ls_weighting_scheme calc
_refine_ls_wR_factor_gt 0.0754
_refine_ls_wR_factor_ref 0.0843
_reflns_number_gt 9287
_reflns_number_total 12696
_reflns_threshold_expression >2sigma(I)
_cod_data_source_file b822741a.txt
_cod_data_source_block erk3731
_cod_original_sg_symbol_H-M P212121
_cod_database_code 7001273

loop_
_symmetry_equiv_pos_as_xyz
'x, y, z'
'-x+1/2, -y, z+1/2'
'-x, y+1/2, -z+1/2'
'x+1/2, -y+1/2, -z'

loop_
_atom_site_label
_atom_site_type_symbol
_atom_site_fract_x
_atom_site_fract_y
_atom_site_fract_z
_atom_site_U_iso_or_equiv
_atom_site_adp_type
_atom_site_occupancy
_atom_site_symmetry_multiplicity
_atom_site_calc_flag
_atom_site_refinement_flags
_atom_site_disorder_assembly
_atom_site_disorder_group
Li1A Li 0.7704(4) -0.1162(3) 0.1966(2) 0.0393(14) Uani 1 1 d . . .
Fe1A Fe 0.69579(3) 0.05708(2) 0.128356(19) 0.02976(12) Uani 1 1 d . . .
O1A O 0.84956(13) -0.05431(11) 0.15826(8) 0.0312(5) Uani 1 1 d . . .
N1A N 0.69035(16) -0.15083(12) 0.13294(10) 0.0290(6) Uani 1 1 d . . .
C1A C 0.80852(19) -0.01439(15) 0.11999(12) 0.0248(7) Uani 1 1 d . . .
C2A C 0.7320(2) -0.03729(15) 0.08590(13) 0.0264(7) Uani 1 1 d . . .
C3A C 0.7113(2) 0.02279(17) 0.04800(13) 0.0338(8) Uani 1 1 d . . .
H3A H 0.6656 0.0223 0.0201 0.041 Uiso 1 1 calc R . .
C4A C 0.7709(2) 0.08288(17) 0.05938(14) 0.0367(9) Uani 1 1 d . . .
H4A H 0.7719 0.1301 0.0407 0.044 Uiso 1 1 calc R . .
C5A C 0.8294(2) 0.06037(16) 0.10372(13) 0.0300(7) Uani 1 1 d . . .
H5A H 0.8753 0.0907 0.1199 0.036 Uiso 1 1 calc R . .
C6A C 0.6857(2) -0.10864(15) 0.08967(13) 0.0292(7) Uani 1 1 d . . .
H6A H 0.6503 -0.1248 0.0587 0.035 Uiso 1 1 calc R . .
C7A C 0.6489(2) -0.22336(17) 0.13392(14) 0.0388(9) Uani 1 1 d . . .
C8A C 0.7067(3) -0.28548(18) 0.13361(16) 0.0536(11) Uani 1 1 d . . .
C9A C 0.6683(5) -0.3564(2) 0.14159(19) 0.0871(17) Uani 1 1 d . . .
H9A H 0.7058 -0.3997 0.1425 0.104 Uiso 1 1 calc R . .
C10A C 0.5771(5) -0.3640(3) 0.1482(2) 0.107(2) Uani 1 1 d . . .
H10A H 0.5519 -0.4127 0.1534 0.128 Uiso 1 1 calc R . .
C11A C 0.5216(4) -0.3026(3) 0.1474(2) 0.094(2) Uani 1 1 d . . .
H11A H 0.4584 -0.3093 0.1516 0.113 Uiso 1 1 calc R . .
C12A C 0.5556(3) -0.2314(2) 0.14050(17) 0.0575(11) Uani 1 1 d . . .
C13A C 0.8069(3) -0.2763(2) 0.1255(2) 0.0731(14) Uani 1 1 d . . .
H13A H 0.8178 -0.2223 0.1158 0.088 Uiso 1 1 calc R . .
C14A C 0.8431(4) -0.3232(3) 0.0771(2) 0.109(2) Uani 1 1 d . . .
H14A H 0.8335 -0.3766 0.0850 0.164 Uiso 1 1 calc R . .
H14B H 0.9078 -0.3136 0.0726 0.164 Uiso 1 1 calc R . .
H14C H 0.8114 -0.3095 0.0425 0.164 Uiso 1 1 calc R . .
C15A C 0.8588(4) -0.2924(3) 0.1792(2) 0.114(2) Uani 1 1 d . . .
H15A H 0.8316 -0.2644 0.2103 0.170 Uiso 1 1 calc R . .
H15B H 0.9218 -0.2768 0.1746 0.170 Uiso 1 1 calc R . .
H15C H 0.8565 -0.3464 0.1873 0.170 Uiso 1 1 calc R . .
C16A C 0.4908(3) -0.1639(3) 0.1395(2) 0.0796(15) Uani 1 1 d . . .
H16A H 0.5283 -0.1173 0.1420 0.095 Uiso 1 1 calc R . .
C17A C 0.4381(4) -0.1595(3) 0.0862(2) 0.0980(18) Uani 1 1 d . . .
H17A H 0.4797 -0.1550 0.0544 0.147 Uiso 1 1 calc R . .
H17B H 0.3984 -0.1155 0.0873 0.147 Uiso 1 1 calc R . .
H17C H 0.4017 -0.2052 0.0819 0.147 Uiso 1 1 calc R . .
C18A C 0.4271(3) -0.1638(5) 0.1890(2) 0.158(4) Uani 1 1 d . . .
H18A H 0.3784 -0.1276 0.1824 0.237 Uiso 1 1 calc R . .
H18B H 0.4602 -0.1495 0.2230 0.237 Uiso 1 1 calc R . .
H18C H 0.4014 -0.2141 0.1939 0.237 Uiso 1 1 calc R . .
C21A C 0.6257(3) 0.0306(2) 0.19862(18) 0.0557(11) Uani 1 1 d . . .
H21A H 0.6290 -0.0161 0.2179 0.067 Uiso 1 1 calc R . .
C22A C 0.5665(3) 0.0482(2) 0.1559(2) 0.0625(12) Uani 1 1 d . . .
H22A H 0.5218 0.0158 0.1408 0.075 Uiso 1 1 calc R . .
C23A C 0.5837(3) 0.1212(3) 0.13892(19) 0.0675(13) Uani 1 1 d . . .
H23A H 0.5527 0.1473 0.1100 0.081 Uiso 1 1 calc R . .
C24A C 0.6534(3) 0.1498(2) 0.17109(19) 0.0618(12) Uani 1 1 d . . .
H24A H 0.6786 0.1987 0.1682 0.074 Uiso 1 1 calc R . .
C25A C 0.6801(3) 0.0935(2) 0.20866(16) 0.0566(10) Uani 1 1 d . . .
H25A H 0.7265 0.0973 0.2359 0.068 Uiso 1 1 calc R . .
Li1B Li 0.8836(4) -0.1166(3) 0.2979(2) 0.0379(13) Uani 1 1 d . . .
Fe1B Fe 0.61249(3) -0.12412(2) 0.359416(19) 0.02824(11) Uani 1 1 d . . .
O1B O 0.76978(13) -0.13533(11) 0.27160(8) 0.0315(5) Uani 1 1 d . . .
N1B N 0.87013(16) -0.12615(12) 0.38163(10) 0.0249(6) Uani 1 1 d . . .
C1B C 0.7131(2) -0.17003(15) 0.30529(13) 0.0265(7) Uani 1 1 d . . .
C2B C 0.72730(19) -0.18607(14) 0.36400(13) 0.0238(7) Uani 1 1 d . . .
C3B C 0.6496(2) -0.22695(15) 0.38401(15) 0.0338(8) Uani 1 1 d . . .
H3B H 0.6413 -0.2462 0.4208 0.041 Uiso 1 1 calc R . .
C4B C 0.5884(2) -0.23304(17) 0.33927(16) 0.0395(9) Uani 1 1 d . . .
H4B H 0.5314 -0.2574 0.3407 0.047 Uiso 1 1 calc R . .
C5B C 0.6256(2) -0.19700(16) 0.29192(15) 0.0350(8) Uani 1 1 d . . .
H5B H 0.5967 -0.1916 0.2566 0.042 Uiso 1 1 calc R . .
C6B C 0.7978(2) -0.15788(15) 0.39910(12) 0.0257(7) Uani 1 1 d . . .
H6B H 0.7905 -0.1631 0.4385 0.031 Uiso 1 1 calc R . .
C7B C 0.9303(2) -0.09626(16) 0.42252(13) 0.0270(7) Uani 1 1 d . . .
C8B C 0.9425(2) -0.01792(17) 0.42340(14) 0.0334(8) Uani 1 1 d . . .
C9B C 1.0034(2) 0.01179(19) 0.46201(16) 0.0420(9) Uani 1 1 d . . .
H9B H 1.0130 0.0646 0.4630 0.050 Uiso 1 1 calc R . .
C10B C 1.0498(2) -0.0336(2) 0.49877(15) 0.0448(9) Uani 1 1 d . . .
H10B H 1.0904 -0.0121 0.5251 0.054 Uiso 1 1 calc R . .
C11B C 1.0372(2) -0.11009(19) 0.49732(14) 0.0403(9) Uani 1 1 d . . .
H11B H 1.0698 -0.1409 0.5228 0.048 Uiso 1 1 calc R . .
C12B C 0.9780(2) -0.14378(16) 0.45952(13) 0.0299(8) Uani 1 1 d . . .
C13B C 0.8913(2) 0.03261(16) 0.38233(14) 0.0402(9) Uani 1 1 d . . .
H13B H 0.8388 0.0031 0.3680 0.048 Uiso 1 1 calc R . .
C14B C 0.9502(3) 0.0523(2) 0.33214(17) 0.0633(12) Uani 1 1 d . . .
H14D H 0.9145 0.0803 0.3046 0.095 Uiso 1 1 calc R . .
H14E H 0.9729 0.0059 0.3149 0.095 Uiso 1 1 calc R . .
H14F H 1.0012 0.0832 0.3445 0.095 Uiso 1 1 calc R . .
C15B C 0.8539(3) 0.10337(19) 0.40990(18) 0.0673(13) Uani 1 1 d . . .
H15D H 0.8161 0.0893 0.4419 0.101 Uiso 1 1 calc R . .
H15E H 0.8177 0.1314 0.3827 0.101 Uiso 1 1 calc R . .
H15F H 0.9040 0.1349 0.4229 0.101 Uiso 1 1 calc R . .
C16B C 0.9677(2) -0.22881(17) 0.45871(15) 0.0390(9) Uani 1 1 d . . .
H16B H 0.9287 -0.2419 0.4260 0.047 Uiso 1 1 calc R . .
C17B C 0.9213(3) -0.2591(2) 0.51139(16) 0.0506(10) Uani 1 1 d . . .
H17D H 0.9593 -0.2492 0.5442 0.076 Uiso 1 1 calc R . .
H17E H 0.9119 -0.3134 0.5075 0.076 Uiso 1 1 calc R . .
H17F H 0.8629 -0.2340 0.5162 0.076 Uiso 1 1 calc R . .
C18B C 1.0589(3) -0.26862(19) 0.45036(16) 0.0517(10) Uani 1 1 d . . .
H18D H 1.0876 -0.2499 0.4161 0.078 Uiso 1 1 calc R . .
H18E H 1.0491 -0.3230 0.4471 0.078 Uiso 1 1 calc R . .
H18F H 1.0981 -0.2584 0.4826 0.078 Uiso 1 1 calc R . .
C21B C 0.6332(2) -0.02818(17) 0.40527(16) 0.0405(9) Uani 1 1 d . . .
H21B H 0.6865 -0.0159 0.4254 0.049 Uiso 1 1 calc R . .
C22B C 0.6152(3) -0.01028(17) 0.34906(16) 0.0449(10) Uani 1 1 d . . .
H22B H 0.6540 0.0166 0.3245 0.054 Uiso 1 1 calc R . .
C23B C 0.5290(3) -0.03942(19) 0.33552(17) 0.0512(11) Uani 1 1 d . . .
H23B H 0.4998 -0.0358 0.3002 0.061 Uiso 1 1 calc R . .
C24B C 0.4947(2) -0.07444(19) 0.38334(17) 0.0462(10) Uani 1 1 d . . .
H24B H 0.4379 -0.0989 0.3861 0.055 Uiso 1 1 calc R . .
C25B C 0.5582(2) -0.06749(18) 0.42663(15) 0.0413(9) Uani 1 1 d . . .
H25B H 0.5518 -0.0860 0.4638 0.050 Uiso 1 1 calc R . .
Li1C Li 0.9651(4) -0.0666(3) 0.1813(2) 0.0381(13) Uani 1 1 d . . .
Fe1C Fe 1.17037(3) -0.15764(2) 0.293592(19) 0.03061(12) Uani 1 1 d . . .
O1C O 0.97751(13) -0.11651(12) 0.24803(9) 0.0339(5) Uani 1 1 d . . .
N1C N 1.08787(16) -0.08107(13) 0.14636(10) 0.0279(6) Uani 1 1 d . . .
C1C C 1.0422(2) -0.16639(16) 0.25309(13) 0.0282(7) Uani 1 1 d . . .
C2C C 1.1175(2) -0.17667(15) 0.21529(12) 0.0258(7) Uani 1 1 d . . .
C3C C 1.1705(2) -0.23892(16) 0.23550(13) 0.0333(8) Uani 1 1 d . . .
H3C H 1.2236 -0.2585 0.2187 0.040 Uiso 1 1 calc R . .
C4C C 1.1289(2) -0.26564(17) 0.28506(15) 0.0426(9) Uani 1 1 d . . .
H4C H 1.1486 -0.3071 0.3070 0.051 Uiso 1 1 calc R . .
C5C C 1.0532(2) -0.22021(16) 0.29632(15) 0.0359(8) Uani 1 1 d . . .
H5C H 1.0152 -0.2249 0.3282 0.043 Uiso 1 1 calc R . .
C6C C 1.1391(2) -0.13120(15) 0.16687(12) 0.0258(7) Uani 1 1 d . . .
H6C H 1.1956 -0.1395 0.1491 0.031 Uiso 1 1 calc R . .
C7C C 1.1199(2) -0.04198(16) 0.09705(14) 0.0325(8) Uani 1 1 d . . .
C8C C 1.0933(3) -0.06884(18) 0.04465(15) 0.0443(9) Uani 1 1 d . . .
C9C C 1.1249(3) -0.0311(2) -0.00231(16) 0.0636(12) Uani 1 1 d . . .
H9C H 1.1081 -0.0485 -0.0385 0.076 Uiso 1 1 calc R . .
C10C C 1.1791(3) 0.0301(2) 0.00199(19) 0.0645(12) Uani 1 1 d . . .
H10C H 1.2013 0.0540 -0.0309 0.077 Uiso 1 1 calc R . .
C11C C 1.2018(3) 0.0575(2) 0.0537(2) 0.0603(11) Uani 1 1 d . . .
H11C H 1.2379 0.1015 0.0562 0.072 Uiso 1 1 calc R . .
C12C C 1.1727(2) 0.02191(18) 0.10292(16) 0.0426(9) Uani 1 1 d . . .
C13C C 1.0318(3) -0.13714(19) 0.03883(16) 0.0599(12) Uani 1 1 d . . .
H13C H 1.0109 -0.1511 0.0773 0.072 Uiso 1 1 calc R . .
C14C C 1.0859(4) -0.2039(2) 0.0158(2) 0.0907(17) Uani 1 1 d . . .
H14G H 1.0476 -0.2488 0.0152 0.136 Uiso 1 1 calc R . .
H14H H 1.1383 -0.2130 0.0399 0.136 Uiso 1 1 calc R . .
H14I H 1.1062 -0.1925 -0.0223 0.136 Uiso 1 1 calc R . .
C15C C 0.9481(3) -0.1214(2) 0.00357(19) 0.0683(12) Uani 1 1 d . . .
H15G H 0.9138 -0.0801 0.0204 0.102 Uiso 1 1 calc R . .
H15H H 0.9104 -0.1667 0.0021 0.102 Uiso 1 1 calc R . .
H15I H 0.9663 -0.1074 -0.0345 0.102 Uiso 1 1 calc R . .
C16C C 1.1936(3) 0.0555(2) 0.15971(17) 0.0633(12) Uani 1 1 d . . .
H16C H 1.1762 0.0179 0.1889 0.076 Uiso 1 1 calc R . .
C17C C 1.1362(5) 0.1256(3) 0.1685(3) 0.143(3) Uani 1 1 d . . .
H17G H 1.1460 0.1606 0.1374 0.215 Uiso 1 1 calc R . .
H17H H 1.1532 0.1498 0.2038 0.215 Uiso 1 1 calc R . .
H17I H 1.0724 0.1114 0.1698 0.215 Uiso 1 1 calc R . .
C18C C 1.2935(4) 0.0737(3) 0.1675(3) 0.134(3) Uani 1 1 d . . .
H18G H 1.3289 0.0274 0.1643 0.200 Uiso 1 1 calc R . .
H18H H 1.3029 0.0961 0.2046 0.200 Uiso 1 1 calc R . .
H18I H 1.3127 0.1094 0.1385 0.200 Uiso 1 1 calc R . .
C21C C 1.2437(2) -0.1486(2) 0.36581(16) 0.0507(10) Uani 1 1 d . . .
H21C H 1.2511 -0.1867 0.3933 0.061 Uiso 1 1 calc R . .
C22C C 1.2996(2) -0.1370(2) 0.31874(14) 0.0436(9) Uani 1 1 d . . .
H22C H 1.3507 -0.1662 0.3085 0.052 Uiso 1 1 calc R . .
C23C C 1.2655(2) -0.07408(18) 0.28964(17) 0.0434(9) Uani 1 1 d . . .
H23C H 1.2907 -0.0527 0.2567 0.052 Uiso 1 1 calc R . .
C24C C 1.1880(2) -0.04833(19) 0.31742(16) 0.0486(10) Uani 1 1 d . . .
H24C H 1.1511 -0.0074 0.3061 0.058 Uiso 1 1 calc R . .
C25C C 1.1745(3) -0.0937(2) 0.36503(16) 0.0515(10) Uani 1 1 d . . .
H25C H 1.1275 -0.0885 0.3918 0.062 Uiso 1 1 calc R . .

loop_
_atom_site_aniso_label
_atom_site_aniso_U_11
_atom_site_aniso_U_22
_atom_site_aniso_U_33
_atom_site_aniso_U_23
_atom_site_aniso_U_13
_atom_site_aniso_U_12
Li1A 0.046(3) 0.047(3) 0.026(3) 0.005(3) 0.001(3) -0.011(3)
Fe1A 0.0268(3) 0.0299(2) 0.0325(3) 0.0014(2) -0.0023(2) 0.00164(18)
O1A 0.0234(12) 0.0407(11) 0.0296(13) 0.0139(10) -0.0043(10) 0.0007(9)
N1A 0.0330(15) 0.0314(13) 0.0227(15) -0.0001(12) 0.0053(13) -0.0041(11)
C1A 0.0182(16) 0.0323(16) 0.0240(18) 0.0041(13) 0.0044(15) 0.0026(13)
C2A 0.0229(17) 0.0358(17) 0.0206(19) 0.0003(13) -0.0007(14) 0.0008(13)
C3A 0.033(2) 0.0479(18) 0.0201(18) 0.0066(15) -0.0054(16) -0.0006(15)
C4A 0.045(2) 0.0359(18) 0.029(2) 0.0149(15) -0.0005(17) -0.0037(15)
C5A 0.0253(17) 0.0345(17) 0.0303(19) 0.0029(14) 0.0004(15) -0.0073(14)
C6A 0.0265(18) 0.0373(18) 0.0240(19) -0.0039(14) 0.0011(15) -0.0057(14)
C7A 0.055(2) 0.0365(18) 0.025(2) -0.0025(15) 0.0035(18) -0.0194(16)
C8A 0.089(3) 0.035(2) 0.036(2) 0.0040(17) -0.013(2) -0.0069(19)
C9A 0.164(6) 0.035(2) 0.062(3) 0.013(2) -0.035(4) -0.019(3)
C10A 0.188(7) 0.072(4) 0.060(4) 0.010(3) -0.012(4) -0.084(5)
C11A 0.116(5) 0.103(4) 0.063(4) -0.017(3) 0.022(3) -0.079(4)
C12A 0.063(3) 0.070(3) 0.039(3) -0.023(2) 0.020(2) -0.035(2)
C13A 0.087(4) 0.046(2) 0.086(4) -0.006(2) -0.021(3) 0.027(2)
C14A 0.124(5) 0.108(4) 0.097(5) -0.021(3) -0.003(4) 0.038(4)
C15A 0.135(6) 0.095(4) 0.110(5) -0.033(3) -0.056(4) 0.060(4)
C16A 0.049(3) 0.098(3) 0.091(4) -0.048(3) 0.030(3) -0.028(2)
C17A 0.132(5) 0.087(3) 0.076(4) 0.000(3) 0.025(4) 0.001(3)
C18A 0.043(3) 0.373(11) 0.057(4) -0.043(5) 0.008(3) 0.036(5)
C21A 0.068(3) 0.044(2) 0.055(3) -0.0039(19) 0.037(3) -0.002(2)
C22A 0.030(2) 0.076(3) 0.082(4) -0.033(3) 0.017(2) -0.002(2)
C23A 0.058(3) 0.072(3) 0.073(3) -0.010(3) -0.004(3) 0.043(2)
C24A 0.077(3) 0.031(2) 0.078(3) -0.010(2) 0.026(3) 0.001(2)
C25A 0.051(3) 0.082(3) 0.037(2) -0.023(2) 0.007(2) 0.004(2)
Li1B 0.032(3) 0.062(3) 0.020(3) 0.011(3) 0.002(3) -0.002(3)
Fe1B 0.0229(2) 0.0336(2) 0.0282(3) 0.0010(2) 0.0042(2) 0.00084(19)
O1B 0.0269(12) 0.0478(13) 0.0198(12) 0.0055(9) 0.0054(10) -0.0035(10)
N1B 0.0250(14) 0.0304(12) 0.0192(14) 0.0024(11) 0.0009(12) 0.0036(11)
C1B 0.0287(18) 0.0278(15) 0.0228(19) -0.0025(13) 0.0039(15) 0.0013(13)
C2B 0.0223(16) 0.0257(14) 0.0234(19) 0.0056(13) 0.0028(15) 0.0018(12)
C3B 0.037(2) 0.0321(17) 0.033(2) 0.0072(14) 0.0086(17) -0.0016(14)
C4B 0.032(2) 0.0391(19) 0.047(2) 0.0000(17) 0.0048(18) -0.0124(15)
C5B 0.031(2) 0.0411(18) 0.033(2) -0.0040(16) -0.0052(18) -0.0065(15)
C6B 0.0303(19) 0.0299(15) 0.0169(16) 0.0040(13) 0.0039(15) 0.0090(14)
C7B 0.0265(18) 0.0368(18) 0.0176(18) -0.0028(14) 0.0071(15) 0.0039(13)
C8B 0.032(2) 0.040(2) 0.028(2) -0.0016(15) 0.0076(17) -0.0012(15)
C9B 0.045(2) 0.0401(19) 0.040(2) -0.0027(17) 0.0093(19) -0.0094(17)
C10B 0.037(2) 0.065(3) 0.033(2) -0.0125(18) -0.0002(18) -0.0104(18)
C11B 0.039(2) 0.055(2) 0.027(2) -0.0017(17) -0.0025(17) 0.0072(17)
C12B 0.0266(18) 0.0413(19) 0.0217(19) -0.0041(15) 0.0037(15) 0.0068(14)
C13B 0.040(2) 0.0383(18) 0.042(2) 0.0063(15) 0.0003(19) 0.0005(15)
C14B 0.073(3) 0.066(2) 0.051(3) 0.021(2) 0.009(2) 0.001(2)
C15B 0.083(3) 0.048(2) 0.071(3) -0.005(2) -0.006(3) 0.022(2)
C16B 0.043(2) 0.042(2) 0.033(2) -0.0013(16) -0.0084(18) 0.0115(16)
C17B 0.056(3) 0.047(2) 0.048(3) 0.0088(18) 0.001(2) 0.0049(18)
C18B 0.065(3) 0.057(2) 0.033(2) -0.0008(18) -0.004(2) 0.027(2)
C21B 0.036(2) 0.0375(19) 0.048(3) -0.0092(16) 0.0012(19) 0.0008(15)
C22B 0.054(3) 0.0348(19) 0.046(3) 0.0056(16) 0.018(2) 0.0082(17)
C23B 0.053(3) 0.053(2) 0.047(3) -0.0047(19) -0.009(2) 0.027(2)
C24B 0.027(2) 0.060(2) 0.051(3) -0.010(2) 0.012(2) 0.0057(16)
C25B 0.039(2) 0.051(2) 0.034(2) -0.0046(17) 0.0085(19) 0.0059(17)
Li1C 0.026(3) 0.056(3) 0.032(3) 0.010(3) 0.005(3) 0.003(3)
Fe1C 0.0255(3) 0.0413(2) 0.0250(3) 0.0030(2) -0.0022(2) 0.00153(19)
O1C 0.0202(12) 0.0574(14) 0.0240(13) 0.0107(11) 0.0034(10) 0.0018(10)
N1C 0.0267(15) 0.0346(14) 0.0223(15) 0.0047(11) 0.0009(12) -0.0010(11)
C1C 0.0231(18) 0.0370(17) 0.0246(19) 0.0032(15) -0.0061(15) -0.0087(14)
C2C 0.0266(17) 0.0320(16) 0.0188(18) 0.0020(13) -0.0003(15) -0.0041(13)
C3C 0.0346(19) 0.0346(17) 0.031(2) 0.0015(14) -0.0047(17) 0.0078(15)
C4C 0.057(3) 0.0339(18) 0.037(2) 0.0116(16) -0.006(2) 0.0043(16)
C5C 0.034(2) 0.0454(19) 0.028(2) 0.0111(16) -0.0017(17) -0.0081(15)
C6C 0.0237(17) 0.0328(16) 0.0210(18) -0.0028(14) 0.0020(14) 0.0002(13)
C7C 0.0274(18) 0.0374(18) 0.033(2) 0.0130(15) 0.0080(17) 0.0071(15)
C8C 0.060(3) 0.042(2) 0.031(2) 0.0083(17) 0.0107(19) 0.0048(17)
C9C 0.095(4) 0.066(3) 0.030(2) 0.0174(19) 0.014(2) 0.011(2)
C10C 0.070(3) 0.068(3) 0.056(3) 0.035(2) 0.028(3) 0.009(2)
C11C 0.050(3) 0.055(2) 0.076(3) 0.033(2) 0.010(2) -0.007(2)
C12C 0.035(2) 0.047(2) 0.046(2) 0.0153(17) 0.0044(19) 0.0012(17)
C13C 0.100(4) 0.050(2) 0.029(2) 0.0030(18) 0.002(2) -0.008(2)
C14C 0.136(5) 0.049(3) 0.087(4) 0.005(2) -0.026(4) 0.016(3)
C15C 0.073(3) 0.070(3) 0.062(3) 0.001(2) -0.007(3) -0.005(2)
C16C 0.077(3) 0.047(2) 0.066(3) 0.017(2) -0.021(3) -0.019(2)
C17C 0.210(8) 0.116(4) 0.104(5) -0.050(4) -0.050(5) 0.048(5)
C18C 0.125(5) 0.138(5) 0.138(6) 0.057(4) -0.064(4) -0.085(4)
C21C 0.042(2) 0.081(3) 0.029(2) 0.005(2) -0.0191(19) -0.0067(19)
C22C 0.0222(19) 0.068(2) 0.041(2) -0.0019(18) -0.0077(18) 0.0039(16)
C23C 0.033(2) 0.053(2) 0.044(2) 0.0012(19) 0.0025(19) -0.0131(16)
C24C 0.039(2) 0.047(2) 0.060(3) -0.0113(19) -0.010(2) 0.0022(17)
C25C 0.037(2) 0.079(2) 0.039(2) -0.023(2) 0.004(2) -0.0055(19)

loop_
_atom_type_symbol
_atom_type_description
_atom_type_scat_dispersion_real
_atom_type_scat_dispersion_imag
_atom_type_scat_source
C C 0.0033 0.0016 'International Tables Vol C Tables 4.2.6.8 and 6.1.1.4'
H H 0.0000 0.0000 'International Tables Vol C Tables 4.2.6.8 and 6.1.1.4'
N N 0.0061 0.0033 'International Tables Vol C Tables 4.2.6.8 and 6.1.1.4'
O O 0.0106 0.0060 'International Tables Vol C Tables 4.2.6.8 and 6.1.1.4'
Li Li -0.0003 0.0001 'International Tables Vol C Tables 4.2.6.8 and 6.1.1.4'
Fe Fe 0.3463 0.8444 'International Tables Vol C Tables 4.2.6.8 and 6.1.1.4'

loop_
_geom_angle_atom_site_label_1
_geom_angle_atom_site_label_2
_geom_angle_atom_site_label_3
_geom_angle
_geom_angle_site_symmetry_1
_geom_angle_site_symmetry_3
_geom_angle_publ_flag
O1B Li1A O1A 126.9(3) . . ?
O1B Li1A N1A 132.6(3) . . ?
O1A Li1A N1A 100.5(3) . . ?
O1B Li1A C1A 144.2(3) . . ?
O1A Li1A C1A 27.42(12) . . ?
N1A Li1A C1A 79.29(19) . . ?
O1B Li1A Li1B 36.43(17) . . ?
O1A Li1A Li1B 92.6(2) . . ?
N1A Li1A Li1B 161.9(3) . . ?
C1A Li1A Li1B 116.7(2) . . ?
O1B Li1A Li1C 100.2(3) . . ?
O1A Li1A Li1C 33.48(16) . . ?
N1A Li1A Li1C 123.7(3) . . ?
C1A Li1A Li1C 60.89(16) . . ?
Li1B Li1A Li1C 63.78(19) . . ?
C3A Fe1A C21A 140.46(15) . . ?
C3A Fe1A C23A 112.30(16) . . ?
C21A Fe1A C23A 66.95(18) . . ?
C3A Fe1A C2A 41.36(12) . . ?
C21A Fe1A C2A 110.83(13) . . ?
C23A Fe1A C2A 137.83(17) . . ?
C3A Fe1A C22A 112.95(16) . . ?
C21A Fe1A C22A 39.79(16) . . ?
C23A Fe1A C22A 39.77(17) . . ?
C2A Fe1A C22A 110.25(14) . . ?
C3A Fe1A C25A 178.97(15) . . ?
C21A Fe1A C25A 40.28(15) . . ?
C23A Fe1A C25A 67.12(17) . . ?
C2A Fe1A C25A 139.64(15) . . ?
C22A Fe1A C25A 67.21(17) . . ?
C3A Fe1A C24A 138.80(16) . . ?
C21A Fe1A C24A 67.43(15) . . ?
C23A Fe1A C24A 39.79(16) . . ?
C2A Fe1A C24A 177.28(15) . . ?
C22A Fe1A C24A 67.05(16) . . ?
C25A Fe1A C24A 40.22(15) . . ?
C3A Fe1A C4A 40.67(12) . . ?
C21A Fe1A C4A 177.71(18) . . ?
C23A Fe1A C4A 114.90(17) . . ?
C2A Fe1A C4A 68.84(12) . . ?
C22A Fe1A C4A 142.51(18) . . ?
C25A Fe1A C4A 138.63(15) . . ?
C24A Fe1A C4A 112.98(14) . . ?
C3A Fe1A C5A 68.30(12) . . ?
C21A Fe1A C5A 137.10(17) . . ?
C23A Fe1A C5A 143.50(17) . . ?
C2A Fe1A C5A 68.19(12) . . ?
C22A Fe1A C5A 176.30(17) . . ?
C25A Fe1A C5A 111.61(15) . . ?
C24A Fe1A C5A 114.53(15) . . ?
C4A Fe1A C5A 40.60(12) . . ?
C3A Fe1A C1A 68.83(12) . . ?
C21A Fe1A C1A 110.14(14) . . ?
C23A Fe1A C1A 176.72(16) . . ?
C2A Fe1A C1A 41.06(11) . . ?
C22A Fe1A C1A 136.99(15) . . ?
C25A Fe1A C1A 111.80(14) . . ?
C24A Fe1A C1A 141.19(16) . . ?
C4A Fe1A C1A 68.05(12) . . ?
C5A Fe1A C1A 39.71(11) . . ?
C1A O1A Li1C 135.8(2) . . ?
C1A O1A Li1A 111.9(2) . . ?
Li1C O1A Li1A 112.2(3) . . ?
C6A N1A C7A 121.3(3) . . ?
C6A N1A Li1A 117.3(2) . . ?
C7A N1A Li1A 121.0(2) . . ?
O1A C1A C5A 126.7(3) . . ?
O1A C1A C2A 127.0(2) . . ?
C5A C1A C2A 106.2(3) . . ?
O1A C1A Fe1A 129.0(2) . . ?
C5A C1A Fe1A 68.56(16) . . ?
C2A C1A Fe1A 66.63(16) . . ?
C5A C1A Li1A 151.7(2) . . ?
C2A C1A Li1A 91.6(2) . . ?
Fe1A C1A Li1A 100.27(16) . . ?
C3A C2A C6A 126.3(3) . . ?
C3A C2A C1A 108.1(2) . . ?
C6A C2A C1A 125.6(3) . . ?
C3A C2A Fe1A 69.06(17) . . ?
C6A C2A Fe1A 124.6(2) . . ?
C1A C2A Fe1A 72.31(16) . . ?
C4A C3A C2A 108.0(3) . . ?
C4A C3A Fe1A 70.23(19) . . ?
C2A C3A Fe1A 69.58(17) . . ?
C3A C4A C5A 108.1(3) . . ?
C3A C4A Fe1A 69.10(18) . . ?
C5A C4A Fe1A 70.72(18) . . ?
C1A C5A C4A 109.5(3) . . ?
C1A C5A Fe1A 71.74(17) . . ?
C4A C5A Fe1A 68.67(18) . . ?
N1A C6A C2A 122.7(3) . . ?
C8A C7A C12A 121.8(3) . . ?
C8A C7A N1A 116.6(3) . . ?
C12A C7A N1A 121.3(3) . . ?
C9A C8A C7A 117.5(4) . . ?
C9A C8A C13A 121.1(4) . . ?
C7A C8A C13A 121.3(3) . . ?
C10A C9A C8A 120.5(5) . . ?
C11A C10A C9A 121.0(4) . . ?
C10A C11A C12A 121.1(5) . . ?
C11A C12A C7A 118.1(5) . . ?
C11A C12A C16A 119.4(4) . . ?
C7A C12A C16A 122.5(3) . . ?
C8A C13A C14A 112.7(4) . . ?
C8A C13A C15A 111.7(4) . . ?
C14A C13A C15A 110.9(4) . . ?
C17A C16A C18A 109.8(4) . . ?
C17A C16A C12A 112.4(4) . . ?
C18A C16A C12A 112.3(5) . . ?
C22A C21A C25A 108.1(4) . . ?
C22A C21A Fe1A 70.3(2) . . ?
C25A C21A Fe1A 70.2(2) . . ?
C21A C22A C23A 108.2(4) . . ?
C21A C22A Fe1A 69.9(2) . . ?
C23A C22A Fe1A 70.1(2) . . ?
C22A C23A C24A 108.6(4) . . ?
C22A C23A Fe1A 70.2(2) . . ?
C24A C23A Fe1A 70.3(2) . . ?
C23A C24A C25A 107.7(3) . . ?
C23A C24A Fe1A 69.9(2) . . ?
C25A C24A Fe1A 69.8(2) . . ?
C21A C25A C24A 107.4(4) . . ?
C21A C25A Fe1A 69.6(2) . . ?
C24A C25A Fe1A 69.9(2) . . ?
O1C Li1B O1B 118.5(3) . . ?
O1C Li1B N1B 136.1(3) . . ?
O1B Li1B N1B 103.5(3) . . ?
O1C Li1B C1B 138.8(3) . . ?
O1B Li1B C1B 25.52(12) . . ?
N1B Li1B C1B 79.23(19) . . ?
O1C Li1B C1C 24.66(12) . . ?
O1B Li1B C1C 126.9(3) . . ?
N1B Li1B C1C 116.5(2) . . ?
C1B Li1B C1C 135.7(2) . . ?
O1C Li1B Li1A 84.2(2) . . ?
O1B Li1B Li1A 36.22(16) . . ?
N1B Li1B Li1A 139.3(3) . . ?
C1B Li1B Li1A 61.42(17) . . ?
C1C Li1B Li1A 99.8(2) . . ?
O1C Li1B Li1C 30.39(14) . . ?
O1B Li1B Li1C 95.8(2) . . ?
N1B Li1B Li1C 159.2(3) . . ?
C1B Li1B Li1C 120.8(2) . . ?
C1C Li1B Li1C 54.37(15) . . ?
Li1A Li1B Li1C 59.58(17) . . ?
C3B Fe1B C4B 40.87(13) . . ?
C3B Fe1B C2B 41.98(11) . . ?
C4B Fe1B C2B 69.04(12) . . ?
C3B Fe1B C23B 158.30(15) . . ?
C4B Fe1B C23B 122.31(16) . . ?
C2B Fe1B C23B 158.16(15) . . ?
C3B Fe1B C24B 123.39(14) . . ?
C4B Fe1B C24B 109.24(14) . . ?
C2B Fe1B C24B 159.74(14) . . ?
C23B Fe1B C24B 40.13(15) . . ?
C3B Fe1B C22B 159.80(15) . . ?
C4B Fe1B C22B 157.35(16) . . ?
C2B Fe1B C22B 121.89(14) . . ?
C23B Fe1B C22B 40.72(14) . . ?
C24B Fe1B C22B 67.72(15) . . ?
C3B Fe1B C21B 124.31(14) . . ?
C4B Fe1B C21B 161.45(15) . . ?
C2B Fe1B C21B 107.29(13) . . ?
C23B Fe1B C21B 67.91(15) . . ?
C24B Fe1B C21B 67.54(14) . . ?
C22B Fe1B C21B 40.17(14) . . ?
C3B Fe1B C25B 109.06(14) . . ?
C4B Fe1B C25B 125.69(14) . . ?
C2B Fe1B C25B 123.45(14) . . ?
C23B Fe1B C25B 67.53(15) . . ?
C24B Fe1B C25B 40.06(14) . . ?
C22B Fe1B C25B 67.46(14) . . ?
C21B Fe1B C25B 40.11(13) . . ?
C3B Fe1B C5B 68.34(13) . . ?
C4B Fe1B C5B 40.21(13) . . ?
C2B Fe1B C5B 67.96(13) . . ?
C23B Fe1B C5B 107.58(14) . . ?
C24B Fe1B C5B 124.61(14) . . ?
C22B Fe1B C5B 121.56(14) . . ?
C21B Fe1B C5B 156.84(13) . . ?
C25B Fe1B C5B 161.21(13) . . ?
C3B Fe1B C1B 68.62(12) . . ?
C4B Fe1B C1B 67.32(12) . . ?
C2B Fe1B C1B 40.51(12) . . ?
C23B Fe1B C1B 122.63(14) . . ?
C24B Fe1B C1B 158.97(14) . . ?
C22B Fe1B C1B 106.99(13) . . ?
C21B Fe1B C1B 122.45(12) . . ?
C25B Fe1B C1B 158.71(13) . . ?
C5B Fe1B C1B 39.34(11) . . ?
C1B O1B Li1A 133.7(3) . . ?
C1B O1B Li1B 117.7(2) . . ?
Li1A O1B Li1B 107.3(3) . . ?
C6B N1B C7B 117.7(2) . . ?
C6B N1B Li1B 116.3(3) . . ?
C7B N1B Li1B 125.8(2) . . ?
O1B C1B C5B 127.2(3) . . ?
O1B C1B C2B 126.3(3) . . ?
C5B C1B C2B 106.5(3) . . ?
O1B C1B Fe1B 129.52(19) . . ?
C5B C1B Fe1B 68.09(17) . . ?
C2B C1B Fe1B 65.85(15) . . ?
C5B C1B Li1B 163.3(3) . . ?
C2B C1B Li1B 89.8(2) . . ?
Fe1B C1B Li1B 123.89(16) . . ?
C6B C2B C3B 124.5(3) . . ?
C6B C2B C1B 127.2(3) . . ?
C3B C2B C1B 107.7(3) . . ?
C6B C2B Fe1B 117.02(19) . . ?
C3B C2B Fe1B 67.78(16) . . ?
C1B C2B Fe1B 73.64(16) . . ?
C4B C3B C2B 107.6(3) . . ?
C4B C3B Fe1B 70.70(18) . . ?
C2B C3B Fe1B 70.24(15) . . ?
C3B C4B C5B 108.7(3) . . ?
C3B C4B Fe1B 68.43(17) . . ?
C5B C4B Fe1B 71.78(18) . . ?
C4B C5B C1B 109.3(3) . . ?
C4B C5B Fe1B 68.01(19) . . ?
C1B C5B Fe1B 72.56(17) . . ?
N1B C6B C2B 125.1(3) . . ?
C8B C7B C12B 121.3(3) . . ?
C8B C7B N1B 117.4(3) . . ?
C12B C7B N1B 121.3(3) . . ?
C9B C8B C7B 118.0(3) . . ?
C9B C8B C13B 121.5(3) . . ?
C7B C8B C13B 120.5(3) . . ?
C10B C9B C8B 121.5(3) . . ?
C11B C10B C9B 119.8(3) . . ?
C10B C11B C12B 121.8(3) . . ?
C11B C12B C7B 117.6(3) . . ?
C11B C12B C16B 119.9(3) . . ?
C7B C12B C16B 122.5(3) . . ?
C14B C13B C15B 111.0(3) . . ?
C14B C13B C8B 110.7(3) . . ?
C15B C13B C8B 112.9(3) . . ?
C12B C16B C17B 112.6(3) . . ?
C12B C16B C18B 111.8(3) . . ?
C17B C16B C18B 109.9(3) . . ?
C22B C21B C25B 108.0(3) . . ?
C22B C21B Fe1B 69.53(19) . . ?
C25B C21B Fe1B 70.26(19) . . ?
C21B C22B C23B 107.8(3) . . ?
C21B C22B Fe1B 70.31(18) . . ?
C23B C22B Fe1B 69.31(19) . . ?
C24B C23B C22B 107.8(3) . . ?
C24B C23B Fe1B 70.2(2) . . ?
C22B C23B Fe1B 69.97(19) . . ?
C23B C24B C25B 108.6(3) . . ?
C23B C24B Fe1B 69.63(19) . . ?
C25B C24B Fe1B 70.71(19) . . ?
C24B C25B C21B 107.8(3) . . ?
C24B C25B Fe1B 69.2(2) . . ?
C21B C25B Fe1B 69.63(19) . . ?
O1A Li1C O1C 114.6(3) . . ?
O1A Li1C N1C 138.0(3) . . ?
O1C Li1C N1C 101.9(3) . . ?
O1A Li1C C1C 131.9(3) . . ?
O1C Li1C C1C 25.02(12) . . ?
N1C Li1C C1C 78.3(2) . . ?
O1A Li1C Li1A 34.29(16) . . ?
O1C Li1C Li1A 81.4(2) . . ?
N1C Li1C Li1A 150.3(3) . . ?
C1C Li1C Li1A 97.72(19) . . ?
O1A Li1C Li1B 86.5(2) . . ?
O1C Li1C Li1B 30.36(15) . . ?
N1C Li1C Li1B 132.2(3) . . ?
C1C Li1C Li1B 54.71(15) . . ?
Li1A Li1C Li1B 56.64(17) . . ?
C3C Fe1C C4C 41.14(13) . . ?
C3C Fe1C C22C 109.41(14) . . ?
C4C Fe1C C22C 118.99(14) . . ?
C3C Fe1C C24C 151.60(15) . . ?
C4C Fe1C C24C 165.64(15) . . ?
C22C Fe1C C24C 68.10(14) . . ?
C3C Fe1C C21C 129.80(14) . . ?
C4C Fe1C C21C 108.70(15) . . ?
C22C Fe1C C21C 40.43(13) . . ?
C24C Fe1C C21C 67.80(15) . . ?
C3C Fe1C C25C 167.37(14) . . ?
C4C Fe1C C25C 128.17(15) . . ?
C22C Fe1C C25C 68.14(15) . . ?
C24C Fe1C C25C 40.25(14) . . ?
C21C Fe1C C25C 40.45(14) . . ?
C3C Fe1C C23C 119.37(14) . . ?
C4C Fe1C C23C 152.95(15) . . ?
C22C Fe1C C23C 40.34(13) . . ?
C24C Fe1C C23C 40.10(14) . . ?
C21C Fe1C C23C 67.43(15) . . ?
C25C Fe1C C23C 67.41(15) . . ?
C3C Fe1C C2C 41.56(11) . . ?
C4C Fe1C C2C 68.70(12) . . ?
C22C Fe1C C2C 130.93(13) . . ?
C24C Fe1C C2C 117.32(13) . . ?
C21C Fe1C C2C 169.36(14) . . ?
C25C Fe1C C2C 149.24(14) . . ?
C23C Fe1C C2C 109.86(14) . . ?
C3C Fe1C C5C 68.50(14) . . ?
C4C Fe1C C5C 40.27(13) . . ?
C22C Fe1C C5C 151.36(13) . . ?
C24C Fe1C C5C 127.74(14) . . ?
C21C Fe1C C5C 117.60(14) . . ?
C25C Fe1C C5C 107.33(15) . . ?
C23C Fe1C C5C 166.13(13) . . ?
C2C Fe1C C5C 67.60(12) . . ?
C3C Fe1C C1C 68.60(13) . . ?
C4C Fe1C C1C 67.41(13) . . ?
C22C Fe1C C1C 168.68(13) . . ?
C24C Fe1C C1C 108.00(13) . . ?
C21C Fe1C C1C 149.28(14) . . ?
C25C Fe1C C1C 116.31(14) . . ?
C23C Fe1C C1C 130.03(13) . . ?
C2C Fe1C C1C 40.33(12) . . ?
C5C Fe1C C1C 39.36(12) . . ?
C1C O1C Li1B 119.7(2) . . ?
C1C O1C Li1C 118.7(2) . . ?
Li1B O1C Li1C 119.3(3) . . ?
C6C N1C C7C 117.1(2) . . ?
C6C N1C Li1C 118.0(2) . . ?
C7C N1C Li1C 124.8(2) . . ?
O1C C1C C5C 127.4(3) . . ?
O1C C1C C2C 126.3(3) . . ?
C5C C1C C2C 106.2(3) . . ?
O1C C1C Fe1C 130.0(2) . . ?
C5C C1C Fe1C 67.49(18) . . ?
C2C C1C Fe1C 66.73(16) . . ?
C5C C1C Li1C 161.5(3) . . ?
C2C C1C Li1C 90.8(2) . . ?
Fe1C C1C Li1C 127.70(17) . . ?
C5C C1C Li1B 91.9(2) . . ?
C2C C1C Li1B 161.7(2) . . ?
Fe1C C1C Li1B 124.37(17) . . ?
Li1C C1C Li1B 70.92(17) . . ?
C3C C2C C6C 125.2(3) . . ?
C3C C2C C1C 108.0(3) . . ?
C6C C2C C1C 126.7(3) . . ?
C3C C2C Fe1C 67.29(17) . . ?
C6C C2C Fe1C 123.4(2) . . ?
C1C C2C Fe1C 72.94(17) . . ?
C4C C3C C2C 107.5(3) . . ?
C4C C3C Fe1C 70.34(19) . . ?
C2C C3C Fe1C 71.15(16) . . ?
C5C C4C C3C 108.3(3) . . ?
C5C C4C Fe1C 71.28(18) . . ?
C3C C4C Fe1C 68.52(17) . . ?
C4C C5C C1C 109.9(3) . . ?
C4C C5C Fe1C 68.45(19) . . ?
C1C C5C Fe1C 73.15(17) . . ?
N1C C6C C2C 124.6(3) . . ?
C12C C7C C8C 122.0(3) . . ?
C12C C7C N1C 119.8(3) . . ?
C8C C7C N1C 118.2(3) . . ?
C9C C8C C7C 117.5(3) . . ?
C9C C8C C13C 120.9(4) . . ?
C7C C8C C13C 121.5(3) . . ?
C10C C9C C8C 121.8(4) . . ?
C9C C10C C11C 120.0(4) . . ?
C10C C11C C12C 121.3(4) . . ?
C7C C12C C11C 117.3(4) . . ?
C7C C12C C16C 122.0(3) . . ?
C11C C12C C16C 120.6(3) . . ?
C8C C13C C15C 113.0(3) . . ?
C8C C13C C14C 109.7(4) . . ?
C15C C13C C14C 111.7(3) . . ?
C12C C16C C17C 109.4(4) . . ?
C12C C16C C18C 113.0(4) . . ?
C17C C16C C18C 110.6(5) . . ?
C22C C21C C25C 108.3(3) . . ?
C22C C21C Fe1C 69.7(2) . . ?
C25C C21C Fe1C 70.0(2) . . ?
C23C C22C C21C 107.3(3) . . ?
C23C C22C Fe1C 70.19(18) . . ?
C21C C22C Fe1C 69.90(19) . . ?
C24C C23C C22C 108.7(3) . . ?
C24C C23C Fe1C 69.62(19) . . ?
C22C C23C Fe1C 69.47(19) . . ?
C23C C24C C25C 108.1(3) . . ?
C23C C24C Fe1C 70.27(19) . . ?
C25C C24C Fe1C 70.2(2) . . ?
C24C C25C C21C 107.7(3) . . ?
C24C C25C Fe1C 69.6(2) . . ?
C21C C25C Fe1C 69.6(2) . . ?

loop_
_geom_bond_atom_site_label_1
_geom_bond_atom_site_label_2
_geom_bond_distance
_geom_bond_site_symmetry_2
_geom_bond_publ_flag
Li1A O1B 1.823(6) . ?
Li1A O1A 1.850(5) . ?
Li1A N1A 2.024(6) . ?
Li1A C1A 2.634(6) . ?
Li1A Li1B 2.944(8) . ?
Li1A Li1C 3.040(8) . ?
Fe1A C3A 2.025(3) . ?
Fe1A C21A 2.028(4) . ?
Fe1A C23A 2.031(3) . ?
Fe1A C2A 2.032(3) . ?
Fe1A C22A 2.033(4) . ?
Fe1A C25A 2.036(4) . ?
Fe1A C24A 2.038(3) . ?
Fe1A C4A 2.040(3) . ?
Fe1A C5A 2.067(3) . ?
Fe1A C1A 2.109(3) . ?
O1A C1A 1.307(3) . ?
O1A Li1C 1.812(6) . ?
N1A C6A 1.278(4) . ?
N1A C7A 1.429(4) . ?
C1A C5A 1.419(4) . ?
C1A C2A 1.454(4) . ?
C2A C3A 1.433(4) . ?
C2A C6A 1.445(4) . ?
C3A C4A 1.413(4) . ?
C4A C5A 1.425(4) . ?
C7A C8A 1.399(5) . ?
C7A C12A 1.399(5) . ?
C8A C9A 1.397(5) . ?
C8A C13A 1.507(6) . ?
C9A C10A 1.369(8) . ?
C10A C11A 1.368(8) . ?
C11A C12A 1.372(6) . ?
C12A C16A 1.537(6) . ?
C13A C14A 1.522(6) . ?
C13A C15A 1.523(6) . ?
C16A C17A 1.495(7) . ?
C16A C18A 1.513(6) . ?
C21A C22A 1.382(6) . ?
C21A C25A 1.400(5) . ?
C22A C23A 1.382(6) . ?
C23A C24A 1.385(6) . ?
C24A C25A 1.401(5) . ?
Li1B O1C 1.832(6) . ?
Li1B O1B 1.832(6) . ?
Li1B N1B 2.015(6) . ?
Li1B C1B 2.707(6) . ?
Li1B C1C 2.731(6) . ?
Li1B Li1C 3.162(8) . ?
Fe1B C3B 1.997(3) . ?
Fe1B C4B 2.027(3) . ?
Fe1B C2B 2.031(3) . ?
Fe1B C23B 2.031(3) . ?
Fe1B C24B 2.039(3) . ?
Fe1B C22B 2.040(3) . ?
Fe1B C21B 2.050(3) . ?
Fe1B C25B 2.058(3) . ?
Fe1B C5B 2.076(3) . ?
Fe1B C1B 2.135(3) . ?
O1B C1B 1.317(3) . ?
N1B C6B 1.281(3) . ?
N1B C7B 1.425(4) . ?
C1B C5B 1.419(4) . ?
C1B C2B 1.445(4) . ?
C2B C6B 1.430(4) . ?
C2B C3B 1.443(4) . ?
C3B C4B 1.405(5) . ?
C4B C5B 1.411(5) . ?
C7B C8B 1.405(4) . ?
C7B C12B 1.412(4) . ?
C8B C9B 1.394(5) . ?
C8B C13B 1.531(4) . ?
C9B C10B 1.376(5) . ?
C10B C11B 1.373(5) . ?
C11B C12B 1.394(4) . ?
C12B C16B 1.520(4) . ?
C13B C14B 1.523(5) . ?
C13B C15B 1.524(4) . ?
C16B C17B 1.531(5) . ?
C16B C18B 1.540(5) . ?
C21B C22B 1.404(5) . ?
C21B C25B 1.409(5) . ?
C22B C23B 1.416(5) . ?
C23B C24B 1.396(5) . ?
C24B C25B 1.403(5) . ?
Li1C O1C 1.833(6) . ?
Li1C N1C 2.019(6) . ?
Li1C C1C 2.720(6) . ?
Fe1C C3C 2.003(3) . ?
Fe1C C4C 2.027(3) . ?
Fe1C C22C 2.041(3) . ?
Fe1C C24C 2.042(3) . ?
Fe1C C21C 2.044(3) . ?
Fe1C C25C 2.050(3) . ?
Fe1C C23C 2.050(3) . ?
Fe1C C2C 2.054(3) . ?
Fe1C C5C 2.064(3) . ?
Fe1C C1C 2.138(3) . ?
O1C C1C 1.312(4) . ?
N1C C6C 1.269(4) . ?
N1C C7C 1.447(4) . ?
C1C C5C 1.417(4) . ?
C1C C2C 1.447(4) . ?
C2C C3C 1.440(4) . ?
C2C C6C 1.446(4) . ?
C3C C4C 1.416(5) . ?
C4C C5C 1.408(5) . ?
C7C C12C 1.387(4) . ?
C7C C8C 1.395(5) . ?
C8C C9C 1.388(5) . ?
C8C C13C 1.524(5) . ?
C9C C10C 1.357(6) . ?
C10C C11C 1.368(6) . ?
C11C C12C 1.404(5) . ?
C12C C16C 1.513(5) . ?
C13C C15C 1.526(6) . ?
C13C C14C 1.534(6) . ?
C16C C17C 1.522(7) . ?
C16C C18C 1.527(6) . ?
C21C C22C 1.411(5) . ?
C21C C25C 1.415(5) . ?
C22C C23C 1.411(5) . ?
C23C C24C 1.403(5) . ?
C24C C25C 1.408(5) . ?

loop_
_geom_torsion_atom_site_label_1
_geom_torsion_atom_site_label_2
_geom_torsion_atom_site_label_3
_geom_torsion_atom_site_label_4
_geom_torsion
_geom_torsion_site_symmetry_1
_geom_torsion_site_symmetry_2
_geom_torsion_site_symmetry_3
_geom_torsion_site_symmetry_4
_geom_torsion_publ_flag
O1B Li1A O1A C1A -139.2(4) . . . . ?
N1A Li1A O1A C1A 39.9(3) . . . . ?
Li1B Li1A O1A C1A -152.7(2) . . . . ?
Li1C Li1A O1A C1A 177.9(4) . . . . ?
O1B Li1A O1A Li1C 42.9(5) . . . . ?
N1A Li1A O1A Li1C -138.0(3) . . . . ?
C1A Li1A O1A Li1C -177.9(4) . . . . ?
Li1B Li1A O1A Li1C 29.4(3) . . . . ?
O1B Li1A N1A C6A 154.9(4) . . . . ?
O1A Li1A N1A C6A -24.1(4) . . . . ?
C1A Li1A N1A C6A -6.6(3) . . . . ?
Li1B Li1A N1A C6A -159.7(8) . . . . ?
Li1C Li1A N1A C6A -50.4(4) . . . . ?
O1B Li1A N1A C7A -31.8(6) . . . . ?
O1A Li1A N1A C7A 149.2(3) . . . . ?
C1A Li1A N1A C7A 166.7(2) . . . . ?
Li1B Li1A N1A C7A 13.6(11) . . . . ?
Li1C Li1A N1A C7A 122.8(3) . . . . ?
Li1C O1A C1A C5A -38.1(5) . . . . ?
Li1A O1A C1A C5A 144.8(3) . . . . ?
Li1C O1A C1A C2A 142.5(4) . . . . ?
Li1A O1A C1A C2A -34.7(4) . . . . ?
Li1C O1A C1A Fe1A -129.1(3) . . . . ?
Li1A O1A C1A Fe1A 53.7(3) . . . . ?
Li1C O1A C1A Li1A 177.2(5) . . . . ?
C3A Fe1A C1A O1A -158.3(3) . . . . ?
C21A Fe1A C1A O1A -20.6(3) . . . . ?
C2A Fe1A C1A O1A -119.6(3) . . . . ?
C22A Fe1A C1A O1A -56.9(4) . . . . ?
C25A Fe1A C1A O1A 22.6(3) . . . . ?
C24A Fe1A C1A O1A 58.0(4) . . . . ?
C4A Fe1A C1A O1A 157.9(3) . . . . ?
C5A Fe1A C1A O1A 120.6(3) . . . . ?
C3A Fe1A C1A C5A 81.13(19) . . . . ?
C21A Fe1A C1A C5A -141.2(2) . . . . ?
C2A Fe1A C1A C5A 119.8(2) . . . . ?
C22A Fe1A C1A C5A -177.5(2) . . . . ?
C25A Fe1A C1A C5A -98.0(2) . . . . ?
C24A Fe1A C1A C5A -62.6(3) . . . . ?
C4A Fe1A C1A C5A 37.25(18) . . . . ?
C3A Fe1A C1A C2A -38.66(17) . . . . ?
C21A Fe1A C1A C2A 99.0(2) . . . . ?
C22A Fe1A C1A C2A 62.7(3) . . . . ?
C25A Fe1A C1A C2A 142.21(19) . . . . ?
C24A Fe1A C1A C2A 177.6(2) . . . . ?
C4A Fe1A C1A C2A -82.54(18) . . . . ?
C5A Fe1A C1A C2A -119.8(2) . . . . ?
C3A Fe1A C1A Li1A -125.98(18) . . . . ?
C21A Fe1A C1A Li1A 11.6(2) . . . . ?
C2A Fe1A C1A Li1A -87.3(2) . . . . ?
C22A Fe1A C1A Li1A -24.6(3) . . . . ?
C25A Fe1A C1A Li1A 54.9(2) . . . . ?
C24A Fe1A C1A Li1A 90.3(3) . . . . ?
C4A Fe1A C1A Li1A -169.86(19) . . . . ?
C5A Fe1A C1A Li1A 152.9(3) . . . . ?
O1B Li1A C1A O1A 63.4(5) . . . . ?
N1A Li1A C1A O1A -140.1(3) . . . . ?
Li1B Li1A C1A O1A 30.8(3) . . . . ?
Li1C Li1A C1A O1A -1.3(2) . . . . ?
O1B Li1A C1A C5A -13.6(9) . . . . ?
O1A Li1A C1A C5A -77.0(6) . . . . ?
N1A Li1A C1A C5A 142.9(5) . . . . ?
Li1B Li1A C1A C5A -46.2(6) . . . . ?
Li1C Li1A C1A C5A -78.4(5) . . . . ?
O1B Li1A C1A C2A -143.6(5) . . . . ?
O1A Li1A C1A C2A 153.0(3) . . . . ?
N1A Li1A C1A C2A 12.9(2) . . . . ?
Li1B Li1A C1A C2A -176.2(3) . . . . ?
Li1C Li1A C1A C2A 151.6(2) . . . . ?
O1B Li1A C1A Fe1A -77.0(5) . . . . ?
O1A Li1A C1A Fe1A -140.5(3) . . . . ?
N1A Li1A C1A Fe1A 79.44(19) . . . . ?
Li1B Li1A C1A Fe1A -109.6(2) . . . . ?
Li1C Li1A C1A Fe1A -141.82(18) . . . . ?
O1A C1A C2A C3A -177.7(3) . . . . ?
C5A C1A C2A C3A 2.8(3) . . . . ?
Fe1A C1A C2A C3A 60.1(2) . . . . ?
Li1A C1A C2A C3A 160.5(2) . . . . ?
O1A C1A C2A C6A 1.9(5) . . . . ?
C5A C1A C2A C6A -177.6(3) . . . . ?
Fe1A C1A C2A C6A -120.3(3) . . . . ?
Li1A C1A C2A C6A -19.8(3) . . . . ?
O1A C1A C2A Fe1A 122.2(3) . . . . ?
C5A C1A C2A Fe1A -57.28(19) . . . . ?
Li1A C1A C2A Fe1A 100.48(16) . . . . ?
C21A Fe1A C2A C3A 144.7(2) . . . . ?
C23A Fe1A C2A C3A 66.5(3) . . . . ?
C22A Fe1A C2A C3A 102.1(2) . . . . ?
C25A Fe1A C2A C3A -179.6(2) . . . . ?
C4A Fe1A C2A C3A -37.70(19) . . . . ?
C5A Fe1A C2A C3A -81.48(19) . . . . ?
C1A Fe1A C2A C3A -118.2(2) . . . . ?
C3A Fe1A C2A C6A -120.4(3) . . . . ?
C21A Fe1A C2A C6A 24.3(3) . . . . ?
C23A Fe1A C2A C6A -53.9(4) . . . . ?
C22A Fe1A C2A C6A -18.3(3) . . . . ?
C25A Fe1A C2A C6A 60.0(4) . . . . ?
C4A Fe1A C2A C6A -158.1(3) . . . . ?
C5A Fe1A C2A C6A 158.1(3) . . . . ?
C1A Fe1A C2A C6A 121.4(3) . . . . ?
C3A Fe1A C2A C1A 118.2(2) . . . . ?
C21A Fe1A C2A C1A -97.1(2) . . . . ?
C23A Fe1A C2A C1A -175.3(2) . . . . ?
C22A Fe1A C2A C1A -139.7(2) . . . . ?
C25A Fe1A C2A C1A -61.5(3) . . . . ?
C4A Fe1A C2A C1A 80.45(18) . . . . ?
C5A Fe1A C2A C1A 36.67(16) . . . . ?
C6A C2A C3A C4A 178.3(3) . . . . ?
C1A C2A C3A C4A -2.1(4) . . . . ?
Fe1A C2A C3A C4A 60.0(2) . . . . ?
C6A C2A C3A Fe1A 118.3(3) . . . . ?
C1A C2A C3A Fe1A -62.1(2) . . . . ?
C21A Fe1A C3A C4A -176.9(3) . . . . ?
C23A Fe1A C3A C4A 102.8(2) . . . . ?
C2A Fe1A C3A C4A -118.9(3) . . . . ?
C22A Fe1A C3A C4A 146.0(2) . . . . ?
C24A Fe1A C3A C4A 65.2(3) . . . . ?
C5A Fe1A C3A C4A -37.75(18) . . . . ?
C1A Fe1A C3A C4A -80.54(19) . . . . ?
C21A Fe1A C3A C2A -58.0(3) . . . . ?
C23A Fe1A C3A C2A -138.3(2) . . . . ?
C22A Fe1A C3A C2A -95.0(2) . . . . ?
C24A Fe1A C3A C2A -175.9(2) . . . . ?
C4A Fe1A C3A C2A 118.9(3) . . . . ?
C5A Fe1A C3A C2A 81.19(18) . . . . ?
C1A Fe1A C3A C2A 38.40(17) . . . . ?
C2A C3A C4A C5A 0.7(4) . . . . ?
Fe1A C3A C4A C5A 60.2(2) . . . . ?
C2A C3A C4A Fe1A -59.6(2) . . . . ?
C23A Fe1A C4A C3A -95.8(2) . . . . ?
C2A Fe1A C4A C3A 38.32(18) . . . . ?
C22A Fe1A C4A C3A -57.7(3) . . . . ?
C25A Fe1A C4A C3A -178.9(2) . . . . ?
C24A Fe1A C4A C3A -139.5(2) . . . . ?
C5A Fe1A C4A C3A 119.1(3) . . . . ?
C1A Fe1A C4A C3A 82.62(19) . . . . ?
C3A Fe1A C4A C5A -119.1(3) . . . . ?
C23A Fe1A C4A C5A 145.1(2) . . . . ?
C2A Fe1A C4A C5A -80.75(18) . . . . ?
C22A Fe1A C4A C5A -176.8(2) . . . . ?
C25A Fe1A C4A C5A 62.1(3) . . . . ?
C24A Fe1A C4A C5A 101.4(2) . . . . ?
C1A Fe1A C4A C5A -36.45(17) . . . . ?
O1A C1A C5A C4A 178.1(3) . . . . ?
C2A C1A C5A C4A -2.4(3) . . . . ?
Fe1A C1A C5A C4A -58.5(2) . . . . ?
Li1A C1A C5A C4A -129.5(5) . . . . ?
O1A C1A C5A Fe1A -123.5(3) . . . . ?
C2A C1A C5A Fe1A 56.07(19) . . . . ?
Li1A C1A C5A Fe1A -71.0(5) . . . . ?
C3A C4A C5A C1A 1.1(4) . . . . ?
Fe1A C4A C5A C1A 60.3(2) . . . . ?
C3A C4A C5A Fe1A -59.2(2) . . . . ?
C3A Fe1A C5A C1A -82.57(18) . . . . ?
C21A Fe1A C5A C1A 59.7(3) . . . . ?
C23A Fe1A C5A C1A 178.9(3) . . . . ?
C2A Fe1A C5A C1A -37.88(17) . . . . ?
C25A Fe1A C5A C1A 98.5(2) . . . . ?
C24A Fe1A C5A C1A 142.3(2) . . . . ?
C4A Fe1A C5A C1A -120.4(3) . . . . ?
C3A Fe1A C5A C4A 37.81(17) . . . . ?
C21A Fe1A C5A C4A -179.9(2) . . . . ?
C23A Fe1A C5A C4A -60.7(3) . . . . ?
C2A Fe1A C5A C4A 82.51(19) . . . . ?
C25A Fe1A C5A C4A -141.1(2) . . . . ?
C24A Fe1A C5A C4A -97.3(2) . . . . ?
C1A Fe1A C5A C4A 120.4(3) . . . . ?
C7A N1A C6A C2A -175.7(3) . . . . ?
Li1A N1A C6A C2A -2.4(4) . . . . ?
C3A C2A C6A N1A -160.5(3) . . . . ?
C1A C2A C6A N1A 20.0(5) . . . . ?
Fe1A C2A C6A N1A -72.3(4) . . . . ?
C6A N1A C7A C8A 109.9(4) . . . . ?
Li1A N1A C7A C8A -63.1(4) . . . . ?
C6A N1A C7A C12A -76.3(4) . . . . ?
Li1A N1A C7A C12A 110.7(4) . . . . ?
C12A C7A C8A C9A -1.6(6) . . . . ?
N1A C7A C8A C9A 172.2(3) . . . . ?
C12A C7A C8A C13A 178.9(4) . . . . ?
N1A C7A C8A C13A -7.3(5) . . . . ?
C7A C8A C9A C10A 1.4(7) . . . . ?
C13A C8A C9A C10A -179.1(5) . . . . ?
C8A C9A C10A C11A -0.3(8) . . . . ?
C9A C10A C11A C12A -0.6(8) . . . . ?
C10A C11A C12A C7A 0.4(7) . . . . ?
C10A C11A C12A C16A 179.6(5) . . . . ?
C8A C7A C12A C11A 0.7(6) . . . . ?
N1A C7A C12A C11A -172.8(4) . . . . ?
C8A C7A C12A C16A -178.5(4) . . . . ?
N1A C7A C12A C16A 8.0(6) . . . . ?
C9A C8A C13A C14A 55.5(6) . . . . ?
C7A C8A C13A C14A -125.0(4) . . . . ?
C9A C8A C13A C15A -70.2(5) . . . . ?
C7A C8A C13A C15A 109.3(4) . . . . ?
C11A C12A C16A C17A -73.4(6) . . . . ?
C7A C12A C16A C17A 105.7(5) . . . . ?
C11A C12A C16A C18A 51.0(6) . . . . ?
C7A C12A C16A C18A -129.9(5) . . . . ?
C3A Fe1A C21A C22A -60.2(3) . . . . ?
C23A Fe1A C21A C22A 37.4(2) . . . . ?
C2A Fe1A C21A C22A -97.0(2) . . . . ?
C25A Fe1A C21A C22A 118.7(3) . . . . ?
C24A Fe1A C21A C22A 80.8(3) . . . . ?
C5A Fe1A C21A C22A -177.0(2) . . . . ?
C1A Fe1A C21A C22A -141.0(2) . . . . ?
C3A Fe1A C21A C25A -178.9(2) . . . . ?
C23A Fe1A C21A C25A -81.3(3) . . . . ?
C2A Fe1A C21A C25A 144.3(2) . . . . ?
C22A Fe1A C21A C25A -118.7(3) . . . . ?
C24A Fe1A C21A C25A -38.0(2) . . . . ?
C5A Fe1A C21A C25A 64.3(3) . . . . ?
C1A Fe1A C21A C25A 100.3(2) . . . . ?
C25A C21A C22A C23A 0.4(4) . . . . ?
Fe1A C21A C22A C23A -59.9(3) . . . . ?
C25A C21A C22A Fe1A 60.2(3) . . . . ?
C3A Fe1A C22A C21A 143.1(2) . . . . ?
C23A Fe1A C22A C21A -119.1(4) . . . . ?
C2A Fe1A C22A C21A 98.6(2) . . . . ?
C25A Fe1A C22A C21A -38.0(2) . . . . ?
C24A Fe1A C22A C21A -81.8(3) . . . . ?
C4A Fe1A C22A C21A 179.9(2) . . . . ?
C1A Fe1A C22A C21A 60.1(3) . . . . ?
C3A Fe1A C22A C23A -97.8(3) . . . . ?
C21A Fe1A C22A C23A 119.1(4) . . . . ?
C2A Fe1A C22A C23A -142.3(3) . . . . ?
C25A Fe1A C22A C23A 81.1(3) . . . . ?
C24A Fe1A C22A C23A 37.3(3) . . . . ?
C4A Fe1A C22A C23A -61.0(4) . . . . ?
C1A Fe1A C22A C23A 179.2(2) . . . . ?
C21A C22A C23A C24A -0.3(5) . . . . ?
Fe1A C22A C23A C24A -60.1(3) . . . . ?
C21A C22A C23A Fe1A 59.8(3) . . . . ?
C3A Fe1A C23A C22A 99.6(3) . . . . ?
C21A Fe1A C23A C22A -37.4(3) . . . . ?
C2A Fe1A C23A C22A 58.6(4) . . . . ?
C25A Fe1A C23A C22A -81.4(3) . . . . ?
C24A Fe1A C23A C22A -119.3(4) . . . . ?
C4A Fe1A C23A C22A 144.1(3) . . . . ?
C5A Fe1A C23A C22A -177.2(3) . . . . ?
C3A Fe1A C23A C24A -141.1(2) . . . . ?
C21A Fe1A C23A C24A 81.9(3) . . . . ?
C2A Fe1A C23A C24A 178.0(2) . . . . ?
C22A Fe1A C23A C24A 119.3(4) . . . . ?
C25A Fe1A C23A C24A 38.0(2) . . . . ?
C4A Fe1A C23A C24A -96.6(3) . . . . ?
C5A Fe1A C23A C24A -57.9(4) . . . . ?
C22A C23A C24A C25A 0.1(5) . . . . ?
Fe1A C23A C24A C25A -59.9(3) . . . . ?
C22A C23A C24A Fe1A 59.9(3) . . . . ?
C3A Fe1A C24A C23A 61.9(3) . . . . ?
C21A Fe1A C24A C23A -80.6(3) . . . . ?
C22A Fe1A C24A C23A -37.3(3) . . . . ?
C25A Fe1A C24A C23A -118.6(4) . . . . ?
C4A Fe1A C24A C23A 101.9(3) . . . . ?
C5A Fe1A C24A C23A 146.4(3) . . . . ?
C1A Fe1A C24A C23A -175.1(3) . . . . ?
C3A Fe1A C24A C25A -179.5(2) . . . . ?
C21A Fe1A C24A C25A 38.0(2) . . . . ?
C23A Fe1A C24A C25A 118.6(4) . . . . ?
C22A Fe1A C24A C25A 81.3(3) . . . . ?
C4A Fe1A C24A C25A -139.5(2) . . . . ?
C5A Fe1A C24A C25A -95.0(3) . . . . ?
C1A Fe1A C24A C25A -56.5(3) . . . . ?
C22A C21A C25A C24A -0.3(4) . . . . ?
Fe1A C21A C25A C24A 60.0(3) . . . . ?
C22A C21A C25A Fe1A -60.3(3) . . . . ?
C23A C24A C25A C21A 0.1(4) . . . . ?
Fe1A C24A C25A C21A -59.7(2) . . . . ?
C23A C24A C25A Fe1A 59.9(3) . . . . ?
C23A Fe1A C25A C21A 80.8(3) . . . . ?
C2A Fe1A C25A C21A -57.4(3) . . . . ?
C22A Fe1A C25A C21A 37.5(2) . . . . ?
C24A Fe1A C25A C21A 118.4(4) . . . . ?
C4A Fe1A C25A C21A -176.9(2) . . . . ?
C5A Fe1A C25A C21A -138.7(2) . . . . ?
C1A Fe1A C25A C21A -95.8(3) . . . . ?
C21A Fe1A C25A C24A -118.4(4) . . . . ?
C23A Fe1A C25A C24A -37.6(2) . . . . ?
C2A Fe1A C25A C24A -175.8(2) . . . . ?
C22A Fe1A C25A C24A -80.9(3) . . . . ?
C4A Fe1A C25A C24A 64.7(3) . . . . ?
C5A Fe1A C25A C24A 102.9(3) . . . . ?
C1A Fe1A C25A C24A 145.8(2) . . . . ?
O1B Li1A Li1B O1C 161.9(4) . . . . ?
O1A Li1A Li1B O1C -36.5(3) . . . . ?
N1A Li1A Li1B O1C 100.0(9) . . . . ?
C1A Li1A Li1B O1C -50.2(3) . . . . ?
Li1C Li1A Li1B O1C -18.92(17) . . . . ?
O1A Li1A Li1B O1B 161.6(4) . . . . ?
N1A Li1A Li1B O1B -61.9(9) . . . . ?
C1A Li1A Li1B O1B 148.0(4) . . . . ?
Li1C Li1A Li1B O1B 179.2(3) . . . . ?
O1B Li1A Li1B N1B -10.9(4) . . . . ?
O1A Li1A Li1B N1B 150.8(4) . . . . ?
N1A Li1A Li1B N1B -72.7(11) . . . . ?
C1A Li1A Li1B N1B 137.1(4) . . . . ?
Li1C Li1A Li1B N1B 168.4(4) . . . . ?
O1B Li1A Li1B C1B 5.50(17) . . . . ?
O1A Li1A Li1B C1B 167.1(3) . . . . ?
N1A Li1A Li1B C1B -56.4(9) . . . . ?
C1A Li1A Li1B C1B 153.5(3) . . . . ?
Li1C Li1A Li1B C1B -175.3(2) . . . . ?
O1B Li1A Li1B C1C 142.7(3) . . . . ?
O1A Li1A Li1B C1C -55.7(2) . . . . ?
N1A Li1A Li1B C1C 80.8(10) . . . . ?
C1A Li1A Li1B C1C -69.4(3) . . . . ?
Li1C Li1A Li1B C1C -38.12(17) . . . . ?
O1B Li1A Li1B Li1C -179.2(3) . . . . ?
O1A Li1A Li1B Li1C -17.58(19) . . . . ?
N1A Li1A Li1B Li1C 118.9(10) . . . . ?
C1A Li1A Li1B Li1C -31.2(2) . . . . ?
O1A Li1A O1B C1B 170.7(3) . . . . ?
N1A Li1A O1B C1B -8.1(6) . . . . ?
C1A Li1A O1B C1B 139.7(4) . . . . ?
Li1B Li1A O1B C1B -166.1(4) . . . . ?
Li1C Li1A O1B C1B -166.9(3) . . . . ?
O1A Li1A O1B Li1B -23.2(5) . . . . ?
N1A Li1A O1B Li1B 158.1(4) . . . . ?
C1A Li1A O1B Li1B -54.2(6) . . . . ?
Li1C Li1A O1B Li1B -0.7(3) . . . . ?
O1C Li1B O1B C1B 148.1(3) . . . . ?
N1B Li1B O1B C1B -18.5(4) . . . . ?
C1C Li1B O1B C1B 120.4(3) . . . . ?
Li1A Li1B O1B C1B 168.7(3) . . . . ?
Li1C Li1B O1B C1B 169.4(2) . . . . ?
O1C Li1B O1B Li1A -20.6(4) . . . . ?
N1B Li1B O1B Li1A 172.7(2) . . . . ?
C1B Li1B O1B Li1A -168.7(3) . . . . ?
C1C Li1B O1B Li1A -48.3(4) . . . . ?
Li1C Li1B O1B Li1A 0.7(3) . . . . ?
O1C Li1B N1B C6B -148.2(4) . . . . ?
O1B Li1B N1B C6B 14.8(4) . . . . ?
C1B Li1B N1B C6B 6.8(3) . . . . ?
C1C Li1B N1B C6B -129.2(3) . . . . ?
Li1A Li1B N1B C6B 21.3(5) . . . . ?
Li1C Li1B N1B C6B 172.1(7) . . . . ?
O1C Li1B N1B C7B 36.5(6) . . . . ?
O1B Li1B N1B C7B -160.5(2) . . . . ?
C1B Li1B N1B C7B -168.5(2) . . . . ?
C1C Li1B N1B C7B 55.5(4) . . . . ?
Li1A Li1B N1B C7B -153.9(3) . . . . ?
Li1C Li1B N1B C7B -3.2(9) . . . . ?
Li1A O1B C1B C5B -7.9(5) . . . . ?
Li1B O1B C1B C5B -172.9(3) . . . . ?
Li1A O1B C1B C2B 174.1(3) . . . . ?
Li1B O1B C1B C2B 9.0(4) . . . . ?
Li1A O1B C1B Fe1B -99.0(4) . . . . ?
Li1B O1B C1B Fe1B 96.0(3) . . . . ?
Li1A O1B C1B Li1B 165.0(5) . . . . ?
C3B Fe1B C1B O1B -157.6(3) . . . . ?
C4B Fe1B C1B O1B 158.1(3) . . . . ?
C2B Fe1B C1B O1B -118.1(3) . . . . ?
C23B Fe1B C1B O1B 43.3(3) . . . . ?
C24B Fe1B C1B O1B 73.4(5) . . . . ?
C22B Fe1B C1B O1B 1.5(3) . . . . ?
C21B Fe1B C1B O1B -39.7(3) . . . . ?
C25B Fe1B C1B O1B -69.9(5) . . . . ?
C5B Fe1B C1B O1B 120.9(4) . . . . ?
C3B Fe1B C1B C5B 81.5(2) . . . . ?
C4B Fe1B C1B C5B 37.3(2) . . . . ?
C2B Fe1B C1B C5B 121.1(2) . . . . ?
C23B Fe1B C1B C5B -77.6(2) . . . . ?
C24B Fe1B C1B C5B -47.5(4) . . . . ?
C22B Fe1B C1B C5B -119.4(2) . . . . ?
C21B Fe1B C1B C5B -160.6(2) . . . . ?
C25B Fe1B C1B C5B 169.3(3) . . . . ?
C3B Fe1B C1B C2B -39.58(17) . . . . ?
C4B Fe1B C1B C2B -83.81(18) . . . . ?
C23B Fe1B C1B C2B 161.33(19) . . . . ?
C24B Fe1B C1B C2B -168.5(3) . . . . ?
C22B Fe1B C1B C2B 119.52(19) . . . . ?
C21B Fe1B C1B C2B 78.3(2) . . . . ?
C25B Fe1B C1B C2B 48.2(4) . . . . ?
C5B Fe1B C1B C2B -121.1(2) . . . . ?
C3B Fe1B C1B Li1B -111.7(2) . . . . ?
C4B Fe1B C1B Li1B -156.0(2) . . . . ?
C2B Fe1B C1B Li1B -72.2(2) . . . . ?
C23B Fe1B C1B Li1B 89.2(2) . . . . ?
C24B Fe1B C1B Li1B 119.3(4) . . . . ?
C22B Fe1B C1B Li1B 47.4(2) . . . . ?
C21B Fe1B C1B Li1B 6.2(3) . . . . ?
C25B Fe1B C1B Li1B -24.0(4) . . . . ?
C5B Fe1B C1B Li1B 166.7(3) . . . . ?
O1C Li1B C1B O1B -44.8(4) . . . . ?
N1B Li1B C1B O1B 161.7(4) . . . . ?
C1C Li1B C1B O1B -81.2(4) . . . . ?
Li1A Li1B C1B O1B -7.6(2) . . . . ?
Li1C Li1B C1B O1B -12.3(2) . . . . ?
O1C Li1B C1B C5B -24.9(10) . . . . ?
O1B Li1B C1B C5B 19.9(8) . . . . ?
N1B Li1B C1B C5B -178.4(7) . . . . ?
C1C Li1B C1B C5B -61.3(9) . . . . ?
Li1A Li1B C1B C5B 12.3(8) . . . . ?
Li1C Li1B C1B C5B 7.6(9) . . . . ?
O1C Li1B C1B C2B 142.4(4) . . . . ?
O1B Li1B C1B C2B -172.7(3) . . . . ?
N1B Li1B C1B C2B -11.1(2) . . . . ?
C1C Li1B C1B C2B 106.0(3) . . . . ?
Li1A Li1B C1B C2B 179.7(2) . . . . ?
Li1C Li1B C1B C2B 175.0(3) . . . . ?
O1C Li1B C1B Fe1B -157.3(3) . . . . ?
O1B Li1B C1B Fe1B -112.4(3) . . . . ?
N1B Li1B C1B Fe1B 49.2(2) . . . . ?
C1C Li1B C1B Fe1B 166.3(2) . . . . ?
Li1A Li1B C1B Fe1B -120.0(2) . . . . ?
Li1C Li1B C1B Fe1B -124.7(2) . . . . ?
O1B C1B C2B C6B 10.6(5) . . . . ?
C5B C1B C2B C6B -167.8(3) . . . . ?
Fe1B C1B C2B C6B -111.8(3) . . . . ?
Li1B C1B C2B C6B 16.0(3) . . . . ?
O1B C1B C2B C3B -178.1(3) . . . . ?
C5B C1B C2B C3B 3.6(3) . . . . ?
Fe1B C1B C2B C3B 59.52(19) . . . . ?
Li1B C1B C2B C3B -172.7(2) . . . . ?
O1B C1B C2B Fe1B 122.4(3) . . . . ?
C5B C1B C2B Fe1B -55.97(19) . . . . ?
Li1B C1B C2B Fe1B 127.80(15) . . . . ?
C3B Fe1B C2B C6B -118.6(3) . . . . ?
C4B Fe1B C2B C6B -156.9(3) . . . . ?
C23B Fe1B C2B C6B 77.5(5) . . . . ?
C24B Fe1B C2B C6B -67.9(4) . . . . ?
C22B Fe1B C2B C6B 45.4(3) . . . . ?
C21B Fe1B C2B C6B 3.9(3) . . . . ?
C25B Fe1B C2B C6B -37.1(3) . . . . ?
C5B Fe1B C2B C6B 159.8(3) . . . . ?
C1B Fe1B C2B C6B 123.9(3) . . . . ?
C4B Fe1B C2B C3B -38.29(19) . . . . ?
C23B Fe1B C2B C3B -163.9(4) . . . . ?
C24B Fe1B C2B C3B 50.6(4) . . . . ?
C22B Fe1B C2B C3B 164.0(2) . . . . ?
C21B Fe1B C2B C3B 122.5(2) . . . . ?
C25B Fe1B C2B C3B 81.4(2) . . . . ?
C5B Fe1B C2B C3B -81.6(2) . . . . ?
C1B Fe1B C2B C3B -117.5(3) . . . . ?
C3B Fe1B C2B C1B 117.5(3) . . . . ?
C4B Fe1B C2B C1B 79.21(18) . . . . ?
C23B Fe1B C2B C1B -46.4(4) . . . . ?
C24B Fe1B C2B C1B 168.1(3) . . . . ?
C22B Fe1B C2B C1B -78.6(2) . . . . ?
C21B Fe1B C2B C1B -120.05(18) . . . . ?
C25B Fe1B C2B C1B -161.08(17) . . . . ?
C5B Fe1B C2B C1B 35.85(16) . . . . ?
C6B C2B C3B C4B 169.5(3) . . . . ?
C1B C2B C3B C4B -2.2(3) . . . . ?
Fe1B C2B C3B C4B 61.1(2) . . . . ?
C6B C2B C3B Fe1B 108.3(3) . . . . ?
C1B C2B C3B Fe1B -63.29(19) . . . . ?
C2B Fe1B C3B C4B -117.8(3) . . . . ?
C23B Fe1B C3B C4B 46.0(5) . . . . ?
C24B Fe1B C3B C4B 80.9(2) . . . . ?
C22B Fe1B C3B C4B -160.7(4) . . . . ?
C21B Fe1B C3B C4B 164.90(19) . . . . ?
C25B Fe1B C3B C4B 123.0(2) . . . . ?
C5B Fe1B C3B C4B -37.18(19) . . . . ?
C1B Fe1B C3B C4B -79.6(2) . . . . ?
C4B Fe1B C3B C2B 117.8(3) . . . . ?
C23B Fe1B C3B C2B 163.8(4) . . . . ?
C24B Fe1B C3B C2B -161.3(2) . . . . ?
C22B Fe1B C3B C2B -42.8(5) . . . . ?
C21B Fe1B C3B C2B -77.3(2) . . . . ?
C25B Fe1B C3B C2B -119.2(2) . . . . ?
C5B Fe1B C3B C2B 80.7(2) . . . . ?
C1B Fe1B C3B C2B 38.22(18) . . . . ?
C2B C3B C4B C5B -0.1(4) . . . . ?
Fe1B C3B C4B C5B 60.7(2) . . . . ?
C2B C3B C4B Fe1B -60.8(2) . . . . ?
C2B Fe1B C4B C3B 39.31(19) . . . . ?
C23B Fe1B C4B C3B -161.7(2) . . . . ?
C24B Fe1B C4B C3B -119.2(2) . . . . ?
C22B Fe1B C4B C3B 162.7(3) . . . . ?
C21B Fe1B C4B C3B -42.6(5) . . . . ?
C25B Fe1B C4B C3B -77.5(2) . . . . ?
C5B Fe1B C4B C3B 119.6(3) . . . . ?
C1B Fe1B C4B C3B 83.1(2) . . . . ?
C3B Fe1B C4B C5B -119.6(3) . . . . ?
C2B Fe1B C4B C5B -80.2(2) . . . . ?
C23B Fe1B C4B C5B 78.8(2) . . . . ?
C24B Fe1B C4B C5B 121.3(2) . . . . ?
C22B Fe1B C4B C5B 43.2(4) . . . . ?
C21B Fe1B C4B C5B -162.1(4) . . . . ?
C25B Fe1B C4B C5B 162.9(2) . . . . ?
C1B Fe1B C4B C5B -36.50(18) . . . . ?
C3B C4B C5B C1B 2.4(4) . . . . ?
Fe1B C4B C5B C1B 61.1(2) . . . . ?
C3B C4B C5B Fe1B -58.7(2) . . . . ?
O1B C1B C5B C4B 178.0(3) . . . . ?
C2B C1B C5B C4B -3.7(3) . . . . ?
Fe1B C1B C5B C4B -58.3(2) . . . . ?
Li1B C1B C5B C4B 163.1(7) . . . . ?
O1B C1B C5B Fe1B -123.8(3) . . . . ?
C2B C1B C5B Fe1B 54.60(18) . . . . ?
Li1B C1B C5B Fe1B -138.6(8) . . . . ?
C3B Fe1B C5B C4B 37.77(19) . . . . ?
C2B Fe1B C5B C4B 83.2(2) . . . . ?
C23B Fe1B C5B C4B -119.6(2) . . . . ?
C24B Fe1B C5B C4B -78.7(2) . . . . ?
C22B Fe1B C5B C4B -162.0(2) . . . . ?
C21B Fe1B C5B C4B 165.6(3) . . . . ?
C25B Fe1B C5B C4B -47.9(5) . . . . ?
C1B Fe1B C5B C4B 120.0(3) . . . . ?
C3B Fe1B C5B C1B -82.28(19) . . . . ?
C4B Fe1B C5B C1B -120.0(3) . . . . ?
C2B Fe1B C5B C1B -36.87(17) . . . . ?
C23B Fe1B C5B C1B 120.4(2) . . . . ?
C24B Fe1B C5B C1B 161.27(19) . . . . ?
C22B Fe1B C5B C1B 78.0(2) . . . . ?
C21B Fe1B C5B C1B 45.6(4) . . . . ?
C25B Fe1B C5B C1B -167.9(4) . . . . ?
C7B N1B C6B C2B 175.4(2) . . . . ?
Li1B N1B C6B C2B -0.3(4) . . . . ?
C3B C2B C6B N1B 174.9(3) . . . . ?
C1B C2B C6B N1B -15.2(4) . . . . ?
Fe1B C2B C6B N1B -104.6(3) . . . . ?
C6B N1B C7B C8B -114.5(3) . . . . ?
Li1B N1B C7B C8B 60.8(4) . . . . ?
C6B N1B C7B C12B 67.5(4) . . . . ?
Li1B N1B C7B C12B -117.2(3) . . . . ?
C12B C7B C8B C9B 0.0(5) . . . . ?
N1B C7B C8B C9B -178.0(3) . . . . ?
C12B C7B C8B C13B 179.0(3) . . . . ?
N1B C7B C8B C13B 1.0(4) . . . . ?
C7B C8B C9B C10B -0.6(5) . . . . ?
C13B C8B C9B C10B -179.7(3) . . . . ?
C8B C9B C10B C11B 0.8(5) . . . . ?
C9B C10B C11B C12B -0.2(5) . . . . ?
C10B C11B C12B C7B -0.4(5) . . . . ?
C10B C11B C12B C16B 178.8(3) . . . . ?
C8B C7B C12B C11B 0.5(5) . . . . ?
N1B C7B C12B C11B 178.4(3) . . . . ?
C8B C7B C12B C16B -178.7(3) . . . . ?
N1B C7B C12B C16B -0.7(4) . . . . ?
C9B C8B C13B C14B 81.2(4) . . . . ?
C7B C8B C13B C14B -97.9(4) . . . . ?
C9B C8B C13B C15B -43.9(4) . . . . ?
C7B C8B C13B C15B 137.0(3) . . . . ?
C11B C12B C16B C17B 68.8(4) . . . . ?
C7B C12B C16B C17B -112.0(4) . . . . ?
C11B C12B C16B C18B -55.4(4) . . . . ?
C7B C12B C16B C18B 123.7(3) . . . . ?
C3B Fe1B C21B C22B 162.4(2) . . . . ?
C4B Fe1B C21B C22B -165.2(4) . . . . ?
C2B Fe1B C21B C22B 119.3(2) . . . . ?
C23B Fe1B C21B C22B -38.1(2) . . . . ?
C24B Fe1B C21B C22B -81.6(2) . . . . ?
C25B Fe1B C21B C22B -118.9(3) . . . . ?
C5B Fe1B C21B C22B 45.1(4) . . . . ?
C1B Fe1B C21B C22B 77.5(2) . . . . ?
C3B Fe1B C21B C25B -78.7(2) . . . . ?
C4B Fe1B C21B C25B -46.3(5) . . . . ?
C2B Fe1B C21B C25B -121.8(2) . . . . ?
C23B Fe1B C21B C25B 80.9(2) . . . . ?
C24B Fe1B C21B C25B 37.4(2) . . . . ?
C22B Fe1B C21B C25B 118.9(3) . . . . ?
C5B Fe1B C21B C25B 164.0(3) . . . . ?
C1B Fe1B C21B C25B -163.56(19) . . . . ?
C25B C21B C22B C23B -0.6(4) . . . . ?
Fe1B C21B C22B C23B 59.4(2) . . . . ?
C25B C21B C22B Fe1B -60.0(2) . . . . ?
C3B Fe1B C22B C21B -46.4(5) . . . . ?
C4B Fe1B C22B C21B 167.8(3) . . . . ?
C2B Fe1B C22B C21B -78.8(2) . . . . ?
C23B Fe1B C22B C21B 118.9(3) . . . . ?
C24B Fe1B C22B C21B 81.1(2) . . . . ?
C25B Fe1B C22B C21B 37.6(2) . . . . ?
C5B Fe1B C22B C21B -160.9(2) . . . . ?
C1B Fe1B C22B C21B -120.5(2) . . . . ?
C3B Fe1B C22B C23B -165.3(4) . . . . ?
C4B Fe1B C22B C23B 49.0(5) . . . . ?
C2B Fe1B C22B C23B 162.3(2) . . . . ?
C24B Fe1B C22B C23B -37.8(2) . . . . ?
C21B Fe1B C22B C23B -118.9(3) . . . . ?
C25B Fe1B C22B C23B -81.3(2) . . . . ?
C5B Fe1B C22B C23B 80.2(3) . . . . ?
C1B Fe1B C22B C23B 120.6(2) . . . . ?
C21B C22B C23B C24B 0.3(4) . . . . ?
Fe1B C22B C23B C24B 60.3(2) . . . . ?
C21B C22B C23B Fe1B -60.0(2) . . . . ?
C3B Fe1B C23B C24B 47.8(5) . . . . ?
C4B Fe1B C23B C24B 81.6(3) . . . . ?
C2B Fe1B C23B C24B -162.3(3) . . . . ?
C22B Fe1B C23B C24B -118.5(3) . . . . ?
C21B Fe1B C23B C24B -80.9(2) . . . . ?
C25B Fe1B C23B C24B -37.4(2) . . . . ?
C5B Fe1B C23B C24B 123.3(2) . . . . ?
C1B Fe1B C23B C24B 163.8(2) . . . . ?
C3B Fe1B C23B C22B 166.3(4) . . . . ?
C4B Fe1B C23B C22B -159.9(2) . . . . ?
C2B Fe1B C23B C22B -43.8(5) . . . . ?
C24B Fe1B C23B C22B 118.5(3) . . . . ?
C21B Fe1B C23B C22B 37.6(2) . . . . ?
C25B Fe1B C23B C22B 81.1(2) . . . . ?
C5B Fe1B C23B C22B -118.3(2) . . . . ?
C1B Fe1B C23B C22B -77.8(2) . . . . ?
C22B C23B C24B C25B 0.1(4) . . . . ?
Fe1B C23B C24B C25B 60.2(2) . . . . ?
C22B C23B C24B Fe1B -60.2(2) . . . . ?
C3B Fe1B C24B C23B -160.8(2) . . . . ?
C4B Fe1B C24B C23B -117.7(2) . . . . ?
C2B Fe1B C24B C23B 160.9(3) . . . . ?
C22B Fe1B C24B C23B 38.3(2) . . . . ?
C21B Fe1B C24B C23B 81.9(2) . . . . ?
C25B Fe1B C24B C23B 119.3(3) . . . . ?
C5B Fe1B C24B C23B -75.6(3) . . . . ?
C1B Fe1B C24B C23B -41.0(5) . . . . ?
C3B Fe1B C24B C25B 79.9(2) . . . . ?
C4B Fe1B C24B C25B 123.0(2) . . . . ?
C2B Fe1B C24B C25B 41.6(5) . . . . ?
C23B Fe1B C24B C25B -119.3(3) . . . . ?
C22B Fe1B C24B C25B -81.0(2) . . . . ?
C21B Fe1B C24B C25B -37.4(2) . . . . ?
C5B Fe1B C24B C25B 165.14(19) . . . . ?
C1B Fe1B C24B C25B -160.3(3) . . . . ?
C23B C24B C25B C21B -0.5(4) . . . . ?
Fe1B C24B C25B C21B 59.1(2) . . . . ?
C23B C24B C25B Fe1B -59.6(2) . . . . ?
C22B C21B C25B C24B 0.7(4) . . . . ?
Fe1B C21B C25B C24B -58.9(2) . . . . ?
C22B C21B C25B Fe1B 59.5(2) . . . . ?
C3B Fe1B C25B C24B -119.6(2) . . . . ?
C4B Fe1B C25B C24B -77.1(3) . . . . ?
C2B Fe1B C25B C24B -164.01(19) . . . . ?
C23B Fe1B C25B C24B 37.5(2) . . . . ?
C22B Fe1B C25B C24B 81.7(2) . . . . ?
C21B Fe1B C25B C24B 119.4(3) . . . . ?
C5B Fe1B C25B C24B -41.0(5) . . . . ?
C1B Fe1B C25B C24B 160.5(3) . . . . ?
C3B Fe1B C25B C21B 121.0(2) . . . . ?
C4B Fe1B C25B C21B 163.6(2) . . . . ?
C2B Fe1B C25B C21B 76.6(2) . . . . ?
C23B Fe1B C25B C21B -81.9(2) . . . . ?
C24B Fe1B C25B C21B -119.4(3) . . . . ?
C22B Fe1B C25B C21B -37.7(2) . . . . ?
C5B Fe1B C25B C21B -160.3(4) . . . . ?
C1B Fe1B C25B C21B 41.1(4) . . . . ?
C1A O1A Li1C O1C 167.4(3) . . . . ?
Li1A O1A Li1C O1C -15.4(4) . . . . ?
C1A O1A Li1C N1C -44.6(7) . . . . ?
Li1A O1A Li1C N1C 132.6(4) . . . . ?
C1A O1A Li1C C1C -170.6(3) . . . . ?
Li1A O1A Li1C C1C 6.5(5) . . . . ?
C1A O1A Li1C Li1A -177.2(5) . . . . ?
C1A O1A Li1C Li1B 155.6(3) . . . . ?
Li1A O1A Li1C Li1B -27.2(3) . . . . ?
O1B Li1A Li1C O1A -146.4(4) . . . . ?
N1A Li1A Li1C O1A 52.3(3) . . . . ?
C1A Li1A Li1C O1A 1.12(19) . . . . ?
Li1B Li1A Li1C O1A -146.8(3) . . . . ?
O1B Li1A Li1C O1C 19.5(3) . . . . ?
O1A Li1A Li1C O1C 165.9(4) . . . . ?
N1A Li1A Li1C O1C -141.8(3) . . . . ?
C1A Li1A Li1C O1C 167.0(3) . . . . ?
Li1B Li1A Li1C O1C 19.02(18) . . . . ?
O1B Li1A Li1C N1C 118.5(5) . . . . ?
O1A Li1A Li1C N1C -95.2(6) . . . . ?
N1A Li1A Li1C N1C -42.9(7) . . . . ?
C1A Li1A Li1C N1C -94.0(6) . . . . ?
Li1B Li1A Li1C N1C 118.0(6) . . . . ?
O1B Li1A Li1C C1C 38.5(3) . . . . ?
O1A Li1A Li1C C1C -175.1(4) . . . . ?
N1A Li1A Li1C C1C -122.8(3) . . . . ?
C1A Li1A Li1C C1C -174.0(2) . . . . ?
Li1B Li1A Li1C C1C 38.07(18) . . . . ?
O1B Li1A Li1C Li1B 0.5(2) . . . . ?
O1A Li1A Li1C Li1B 146.8(3) . . . . ?
N1A Li1A Li1C Li1B -160.9(3) . . . . ?
C1A Li1A Li1C Li1B 148.0(2) . . . . ?
O1C Li1B Li1C O1A 158.4(4) . . . . ?
O1B Li1B Li1C O1A 17.5(3) . . . . ?
N1B Li1B Li1C O1A -140.3(7) . . . . ?
C1B Li1B Li1C O1A 22.8(3) . . . . ?
C1C Li1B Li1C O1A 149.5(3) . . . . ?
Li1A Li1B Li1C O1A 17.98(19) . . . . ?
O1B Li1B Li1C O1C -140.9(4) . . . . ?
N1B Li1B Li1C O1C 61.3(8) . . . . ?
C1B Li1B Li1C O1C -135.6(4) . . . . ?
C1C Li1B Li1C O1C -8.8(2) . . . . ?
Li1A Li1B Li1C O1C -140.4(4) . . . . ?
O1C Li1B Li1C N1C -3.5(3) . . . . ?
O1B Li1B Li1C N1C -144.3(3) . . . . ?
N1B Li1B Li1C N1C 57.9(9) . . . . ?
C1B Li1B Li1C N1C -139.0(3) . . . . ?
C1C Li1B Li1C N1C -12.3(3) . . . . ?
Li1A Li1B Li1C N1C -143.9(4) . . . . ?
O1C Li1B Li1C C1C 8.8(2) . . . . ?
O1B Li1B Li1C C1C -132.0(3) . . . . ?
N1B Li1B Li1C C1C 70.2(8) . . . . ?
C1B Li1B Li1C C1C -126.7(3) . . . . ?
Li1A Li1B Li1C C1C -131.5(2) . . . . ?
O1C Li1B Li1C Li1A 140.4(4) . . . . ?
O1B Li1B Li1C Li1A -0.47(19) . . . . ?
N1B Li1B Li1C Li1A -158.3(8) . . . . ?
C1B Li1B Li1C Li1A 4.8(2) . . . . ?
C1C Li1B Li1C Li1A 131.5(2) . . . . ?
O1B Li1B O1C C1C -116.9(3) . . . . ?
N1B Li1B O1C C1C 44.2(5) . . . . ?
C1B Li1B O1C C1C -96.7(4) . . . . ?
Li1A Li1B O1C C1C -129.0(2) . . . . ?
Li1C Li1B O1C C1C -162.6(4) . . . . ?
O1B Li1B O1C Li1C 45.6(4) . . . . ?
N1B Li1B O1C Li1C -153.3(4) . . . . ?
C1B Li1B O1C Li1C 65.8(5) . . . . ?
C1C Li1B O1C Li1C 162.6(4) . . . . ?
Li1A Li1B O1C Li1C 33.6(3) . . . . ?
O1A Li1C O1C C1C 138.8(3) . . . . ?
N1C Li1C O1C C1C -19.9(4) . . . . ?
Li1A Li1C O1C C1C 130.1(2) . . . . ?
Li1B Li1C O1C C1C 162.7(4) . . . . ?
O1A Li1C O1C Li1B -23.9(4) . . . . ?
N1C Li1C O1C Li1B 177.4(3) . . . . ?
C1C Li1C O1C Li1B -162.7(4) . . . . ?
Li1A Li1C O1C Li1B -32.6(3) . . . . ?
O1A Li1C N1C C6C -135.0(4) . . . . ?
O1C Li1C N1C C6C 15.5(4) . . . . ?
C1C Li1C N1C C6C 7.0(3) . . . . ?
Li1A Li1C N1C C6C -78.0(6) . . . . ?
Li1B Li1C N1C C6C 17.3(5) . . . . ?
O1A Li1C N1C C7C 40.5(6) . . . . ?
O1C Li1C N1C C7C -169.0(2) . . . . ?
C1C Li1C N1C C7C -177.4(2) . . . . ?
Li1A Li1C N1C C7C 97.5(6) . . . . ?
Li1B Li1C N1C C7C -167.2(3) . . . . ?
Li1B O1C C1C C5C -4.7(5) . . . . ?
Li1C O1C C1C C5C -167.4(3) . . . . ?
Li1B O1C C1C C2C 175.9(3) . . . . ?
Li1C O1C C1C C2C 13.2(4) . . . . ?
Li1B O1C C1C Fe1C -95.5(3) . . . . ?
Li1C O1C C1C Fe1C 101.9(3) . . . . ?
Li1B O1C C1C Li1C 162.7(4) . . . . ?
Li1C O1C C1C Li1B -162.7(4) . . . . ?
C3C Fe1C C1C O1C -157.5(3) . . . . ?
C4C Fe1C C1C O1C 158.0(3) . . . . ?
C22C Fe1C C1C O1C -75.4(8) . . . . ?
C24C Fe1C C1C O1C -7.5(3) . . . . ?
C21C Fe1C C1C O1C 69.2(4) . . . . ?
C25C Fe1C C1C O1C 35.3(3) . . . . ?
C23C Fe1C C1C O1C -46.4(3) . . . . ?
C2C Fe1C C1C O1C -118.7(3) . . . . ?
C5C Fe1C C1C O1C 120.8(4) . . . . ?
C3C Fe1C C1C C5C 81.8(2) . . . . ?
C4C Fe1C C1C C5C 37.3(2) . . . . ?
C22C Fe1C C1C C5C 163.8(6) . . . . ?
C24C Fe1C C1C C5C -128.2(2) . . . . ?
C21C Fe1C C1C C5C -51.6(3) . . . . ?
C25C Fe1C C1C C5C -85.5(2) . . . . ?
C23C Fe1C C1C C5C -167.2(2) . . . . ?
C2C Fe1C C1C C5C 120.5(3) . . . . ?
C3C Fe1C C1C C2C -38.72(16) . . . . ?
C4C Fe1C C1C C2C -83.24(19) . . . . ?
C22C Fe1C C1C C2C 43.3(7) . . . . ?
C24C Fe1C C1C C2C 111.28(19) . . . . ?
C21C Fe1C C1C C2C -172.1(2) . . . . ?
C25C Fe1C C1C C2C 154.01(18) . . . . ?
C23C Fe1C C1C C2C 72.3(2) . . . . ?
C5C Fe1C C1C C2C -120.5(3) . . . . ?
C3C Fe1C C1C Li1C -110.5(2) . . . . ?
C4C Fe1C C1C Li1C -155.0(3) . . . . ?
C22C Fe1C C1C Li1C -28.5(8) . . . . ?
C24C Fe1C C1C Li1C 39.5(3) . . . . ?
C21C Fe1C C1C Li1C 116.2(3) . . . . ?
C25C Fe1C C1C Li1C 82.2(3) . . . . ?
C23C Fe1C C1C Li1C 0.5(3) . . . . ?
C2C Fe1C C1C Li1C -71.8(2) . . . . ?
C5C Fe1C C1C Li1C 167.7(3) . . . . ?
C3C Fe1C C1C Li1B 157.9(2) . . . . ?
C4C Fe1C C1C Li1B 113.4(2) . . . . ?
C22C Fe1C C1C Li1B -120.1(7) . . . . ?
C24C Fe1C C1C Li1B -52.1(2) . . . . ?
C21C Fe1C C1C Li1B 24.6(4) . . . . ?
C25C Fe1C C1C Li1B -9.4(2) . . . . ?
C23C Fe1C C1C Li1B -91.1(2) . . . . ?
C2C Fe1C C1C Li1B -163.4(3) . . . . ?
C5C Fe1C C1C Li1B 76.1(3) . . . . ?
O1A Li1C C1C O1C -53.4(4) . . . . ?
N1C Li1C C1C O1C 160.1(4) . . . . ?
Li1A Li1C C1C O1C -49.7(3) . . . . ?
Li1B Li1C C1C O1C -10.6(2) . . . . ?
O1A Li1C C1C C5C -20.3(10) . . . . ?
O1C Li1C C1C C5C 33.1(8) . . . . ?
N1C Li1C C1C C5C -166.7(8) . . . . ?
Li1A Li1C C1C C5C -16.6(9) . . . . ?
Li1B Li1C C1C C5C 22.5(8) . . . . ?
O1A Li1C C1C C2C 137.2(4) . . . . ?
O1C Li1C C1C C2C -169.4(3) . . . . ?
N1C Li1C C1C C2C -9.2(2) . . . . ?
Li1A Li1C C1C C2C 140.9(2) . . . . ?
Li1B Li1C C1C C2C -180.0(2) . . . . ?
O1A Li1C C1C Fe1C -162.0(3) . . . . ?
O1C Li1C C1C Fe1C -108.6(3) . . . . ?
N1C Li1C C1C Fe1C 51.5(3) . . . . ?
Li1A Li1C C1C Fe1C -158.31(19) . . . . ?
Li1B Li1C C1C Fe1C -119.2(2) . . . . ?
O1A Li1C C1C Li1B -42.8(4) . . . . ?
O1C Li1C C1C Li1B 10.6(2) . . . . ?
N1C Li1C C1C Li1B 170.7(2) . . . . ?
Li1A Li1C C1C Li1B -39.12(19) . . . . ?
O1B Li1B C1C O1C 78.3(4) . . . . ?
N1B Li1B C1C O1C -147.3(4) . . . . ?
C1B Li1B C1C O1C 110.4(4) . . . . ?
Li1A Li1B C1C O1C 51.7(3) . . . . ?
Li1C Li1B C1C O1C 10.7(3) . . . . ?
O1C Li1B C1C C5C 176.2(4) . . . . ?
O1B Li1B C1C C5C -105.5(3) . . . . ?
N1B Li1B C1C C5C 28.9(3) . . . . ?
C1B Li1B C1C C5C -73.3(3) . . . . ?
Li1A Li1B C1C C5C -132.1(2) . . . . ?
Li1C Li1B C1C C5C -173.0(2) . . . . ?
O1C Li1B C1C C2C -10.6(7) . . . . ?
O1B Li1B C1C C2C 67.7(8) . . . . ?
N1B Li1B C1C C2C -157.9(6) . . . . ?
C1B Li1B C1C C2C 99.8(7) . . . . ?
Li1A Li1B C1C C2C 41.1(8) . . . . ?
Li1C Li1B C1C C2C 0.1(7) . . . . ?
O1C Li1B C1C Fe1C 112.4(3) . . . . ?
O1B Li1B C1C Fe1C -169.3(2) . . . . ?
N1B Li1B C1C Fe1C -34.9(3) . . . . ?
C1B Li1B C1C Fe1C -137.1(3) . . . . ?
Li1A Li1B C1C Fe1C 164.11(17) . . . . ?
Li1C Li1B C1C Fe1C 123.2(2) . . . . ?
O1C Li1B C1C Li1C -10.7(3) . . . . ?
O1B Li1B C1C Li1C 67.5(3) . . . . ?
N1B Li1B C1C Li1C -158.0(3) . . . . ?
C1B Li1B C1C Li1C 99.7(3) . . . . ?
Li1A Li1B C1C Li1C 40.92(19) . . . . ?
O1C C1C C2C C3C -178.1(3) . . . . ?
C5C C1C C2C C3C 2.4(3) . . . . ?
Fe1C C1C C2C C3C 58.4(2) . . . . ?
Li1C C1C C2C C3C -170.4(2) . . . . ?
Li1B C1C C2C C3C -170.5(6) . . . . ?
O1C C1C C2C C6C 4.2(5) . . . . ?
C5C C1C C2C C6C -175.3(3) . . . . ?
Fe1C C1C C2C C6C -119.3(3) . . . . ?
Li1C C1C C2C C6C 12.0(3) . . . . ?
Li1B C1C C2C C6C 11.8(9) . . . . ?
O1C C1C C2C Fe1C 123.5(3) . . . . ?
C5C C1C C2C Fe1C -56.0(2) . . . . ?
Li1C C1C C2C Fe1C 131.27(16) . . . . ?
Li1B C1C C2C Fe1C 131.1(7) . . . . ?
C4C Fe1C C2C C3C -38.86(19) . . . . ?
C22C Fe1C C2C C3C 71.7(2) . . . . ?
C24C Fe1C C2C C3C 155.5(2) . . . . ?
C21C Fe1C C2C C3C 38.9(8) . . . . ?
C25C Fe1C C2C C3C -168.8(3) . . . . ?
C23C Fe1C C2C C3C 112.2(2) . . . . ?
C5C Fe1C C2C C3C -82.38(19) . . . . ?
C1C Fe1C C2C C3C -118.6(2) . . . . ?
C3C Fe1C C2C C6C -118.2(3) . . . . ?
C4C Fe1C C2C C6C -157.1(3) . . . . ?
C22C Fe1C C2C C6C -46.6(3) . . . . ?
C24C Fe1C C2C C6C 37.2(3) . . . . ?
C21C Fe1C C2C C6C -79.3(8) . . . . ?
C25C Fe1C C2C C6C 73.0(4) . . . . ?
C23C Fe1C C2C C6C -6.0(3) . . . . ?
C5C Fe1C C2C C6C 159.4(3) . . . . ?
C1C Fe1C C2C C6C 123.2(3) . . . . ?
C3C Fe1C C2C C1C 118.6(2) . . . . ?
C4C Fe1C C2C C1C 79.75(19) . . . . ?
C22C Fe1C C2C C1C -169.74(19) . . . . ?
C24C Fe1C C2C C1C -85.9(2) . . . . ?
C21C Fe1C C2C C1C 157.6(7) . . . . ?
C25C Fe1C C2C C1C -50.2(3) . . . . ?
C23C Fe1C C2C C1C -129.14(17) . . . . ?
C5C Fe1C C2C C1C 36.23(16) . . . . ?
C6C C2C C3C C4C 177.1(3) . . . . ?
C1C C2C C3C C4C -0.6(3) . . . . ?
Fe1C C2C C3C C4C 61.3(2) . . . . ?
C6C C2C C3C Fe1C 115.8(3) . . . . ?
C1C C2C C3C Fe1C -61.9(2) . . . . ?
C22C Fe1C C3C C4C 112.2(2) . . . . ?
C24C Fe1C C3C C4C -168.2(3) . . . . ?
C21C Fe1C C3C C4C 71.4(3) . . . . ?
C25C Fe1C C3C C4C 35.7(7) . . . . ?
C23C Fe1C C3C C4C 155.4(2) . . . . ?
C2C Fe1C C3C C4C -117.3(3) . . . . ?
C5C Fe1C C3C C4C -37.3(2) . . . . ?
C1C Fe1C C3C C4C -79.7(2) . . . . ?
C4C Fe1C C3C C2C 117.3(3) . . . . ?
C22C Fe1C C3C C2C -130.50(19) . . . . ?
C24C Fe1C C3C C2C -50.9(4) . . . . ?
C21C Fe1C C3C C2C -171.31(19) . . . . ?
C25C Fe1C C3C C2C 153.0(6) . . . . ?
C23C Fe1C C3C C2C -87.3(2) . . . . ?
C5C Fe1C C3C C2C 80.03(19) . . . . ?
C1C Fe1C C3C C2C 37.60(17) . . . . ?
C2C C3C C4C C5C -1.4(4) . . . . ?
Fe1C C3C C4C C5C 60.4(2) . . . . ?
C2C C3C C4C Fe1C -61.8(2) . . . . ?
C3C Fe1C C4C C5C -119.3(3) . . . . ?
C22C Fe1C C4C C5C 153.9(2) . . . . ?
C24C Fe1C C4C C5C 37.5(7) . . . . ?
C21C Fe1C C4C C5C 110.9(2) . . . . ?
C25C Fe1C C4C C5C 70.0(3) . . . . ?
C23C Fe1C C4C C5C -172.3(3) . . . . ?
C2C Fe1C C4C C5C -80.1(2) . . . . ?
C1C Fe1C C4C C5C -36.45(19) . . . . ?
C22C Fe1C C4C C3C -86.8(2) . . . . ?
C24C Fe1C C4C C3C 156.9(5) . . . . ?
C21C Fe1C C4C C3C -129.8(2) . . . . ?
C25C Fe1C C4C C3C -170.7(2) . . . . ?
C23C Fe1C C4C C3C -53.0(4) . . . . ?
C2C Fe1C C4C C3C 39.25(19) . . . . ?
C5C Fe1C C4C C3C 119.3(3) . . . . ?
C1C Fe1C C4C C3C 82.9(2) . . . . ?
C3C C4C C5C C1C 3.0(4) . . . . ?
Fe1C C4C C5C C1C 61.7(2) . . . . ?
C3C C4C C5C Fe1C -58.7(2) . . . . ?
O1C C1C C5C C4C 177.2(3) . . . . ?
C2C C1C C5C C4C -3.3(4) . . . . ?
Fe1C C1C C5C C4C -58.8(2) . . . . ?
Li1C C1C C5C C4C 153.2(7) . . . . ?
Li1B C1C C5C C4C 174.5(3) . . . . ?
O1C C1C C5C Fe1C -123.9(3) . . . . ?
C2C C1C C5C Fe1C 55.5(2) . . . . ?
Li1C C1C C5C Fe1C -148.0(8) . . . . ?
Li1B C1C C5C Fe1C -126.71(16) . . . . ?
C3C Fe1C C5C C4C 38.1(2) . . . . ?
C22C Fe1C C5C C4C -53.3(4) . . . . ?
C24C Fe1C C5C C4C -169.0(2) . . . . ?
C21C Fe1C C5C C4C -86.7(2) . . . . ?
C25C Fe1C C5C C4C -129.3(2) . . . . ?
C23C Fe1C C5C C4C 165.2(6) . . . . ?
C2C Fe1C C5C C4C 83.0(2) . . . . ?
C1C Fe1C C5C C4C 120.1(3) . . . . ?
C3C Fe1C C5C C1C -82.1(2) . . . . ?
C4C Fe1C C5C C1C -120.1(3) . . . . ?
C22C Fe1C C5C C1C -173.4(3) . . . . ?
C24C Fe1C C5C C1C 70.9(3) . . . . ?
C21C Fe1C C5C C1C 153.2(2) . . . . ?
C25C Fe1C C5C C1C 110.6(2) . . . . ?
C23C Fe1C C5C C1C 45.1(7) . . . . ?
C2C Fe1C C5C C1C -37.09(18) . . . . ?
C7C N1C C6C C2C -178.9(3) . . . . ?
Li1C N1C C6C C2C -3.0(4) . . . . ?
C3C C2C C6C N1C 173.1(3) . . . . ?
C1C C2C C6C N1C -9.6(5) . . . . ?
Fe1C C2C C6C N1C -102.6(3) . . . . ?
C6C N1C C7C C12C -88.0(4) . . . . ?
Li1C N1C C7C C12C 96.5(4) . . . . ?
C6C N1C C7C C8C 94.3(4) . . . . ?
Li1C N1C C7C C8C -81.2(4) . . . . ?
C12C C7C C8C C9C 2.7(5) . . . . ?
N1C C7C C8C C9C -179.6(3) . . . . ?
C12C C7C C8C C13C -177.3(3) . . . . ?
N1C C7C C8C C13C 0.3(5) . . . . ?
C7C C8C C9C C10C -0.5(6) . . . . ?
C13C C8C C9C C10C 179.5(4) . . . . ?
C8C C9C C10C C11C -2.0(6) . . . . ?
C9C C10C C11C C12C 2.3(6) . . . . ?
C8C C7C C12C C11C -2.4(5) . . . . ?
N1C C7C C12C C11C -180.0(3) . . . . ?
C8C C7C C12C C16C 173.6(3) . . . . ?
N1C C7C C12C C16C -4.0(5) . . . . ?
C10C C11C C12C C7C -0.2(5) . . . . ?
C10C C11C C12C C16C -176.2(4) . . . . ?
C9C C8C C13C C15C -54.4(5) . . . . ?
C7C C8C C13C C15C 125.6(4) . . . . ?
C9C C8C C13C C14C 70.9(5) . . . . ?
C7C C8C C13C C14C -109.1(4) . . . . ?
C7C C12C C16C C17C -103.9(5) . . . . ?
C11C C12C C16C C17C 72.0(5) . . . . ?
C7C C12C C16C C18C 132.4(4) . . . . ?
C11C C12C C16C C18C -51.7(5) . . . . ?
C3C Fe1C C21C C22C 71.9(3) . . . . ?
C4C Fe1C C21C C22C 113.1(2) . . . . ?
C24C Fe1C C21C C22C -81.8(2) . . . . ?
C25C Fe1C C21C C22C -119.5(3) . . . . ?
C23C Fe1C C21C C22C -38.3(2) . . . . ?
C2C Fe1C C21C C22C 39.0(8) . . . . ?
C5C Fe1C C21C C22C 156.0(2) . . . . ?
C1C Fe1C C21C C22C -169.9(2) . . . . ?
C3C Fe1C C21C C25C -168.7(2) . . . . ?
C4C Fe1C C21C C25C -127.5(2) . . . . ?
C22C Fe1C C21C C25C 119.5(3) . . . . ?
C24C Fe1C C21C C25C 37.6(2) . . . . ?
C23C Fe1C C21C C25C 81.2(2) . . . . ?
C2C Fe1C C21C C25C 158.5(6) . . . . ?
C5C Fe1C C21C C25C -84.6(2) . . . . ?
C1C Fe1C C21C C25C -50.5(4) . . . . ?
C25C C21C C22C C23C 1.0(4) . . . . ?
Fe1C C21C C22C C23C 60.5(2) . . . . ?
C25C C21C C22C Fe1C -59.5(2) . . . . ?
C3C Fe1C C22C C23C 112.9(2) . . . . ?
C4C Fe1C C22C C23C 157.0(2) . . . . ?
C24C Fe1C C22C C23C -36.9(2) . . . . ?
C21C Fe1C C22C C23C -117.9(3) . . . . ?
C25C Fe1C C22C C23C -80.4(2) . . . . ?
C2C Fe1C C22C C23C 71.0(3) . . . . ?
C5C Fe1C C22C C23C -166.7(3) . . . . ?
C1C Fe1C C22C C23C 35.0(8) . . . . ?
C3C Fe1C C22C C21C -129.3(2) . . . . ?
C4C Fe1C C22C C21C -85.1(2) . . . . ?
C24C Fe1C C22C C21C 81.0(2) . . . . ?
C25C Fe1C C22C C21C 37.5(2) . . . . ?
C23C Fe1C C22C C21C 117.9(3) . . . . ?
C2C Fe1C C22C C21C -171.1(2) . . . . ?
C5C Fe1C C22C C21C -48.8(4) . . . . ?
C1C Fe1C C22C C21C 152.9(6) . . . . ?
C21C C22C C23C C24C -1.6(4) . . . . ?
Fe1C C22C C23C C24C 58.7(2) . . . . ?
C21C C22C C23C Fe1C -60.4(2) . . . . ?
C3C Fe1C C23C C24C 154.0(2) . . . . ?
C4C Fe1C C23C C24C -169.0(3) . . . . ?
C22C Fe1C C23C C24C -120.2(3) . . . . ?
C21C Fe1C C23C C24C -81.9(2) . . . . ?
C25C Fe1C C23C C24C -37.9(2) . . . . ?
C2C Fe1C C23C C24C 109.2(2) . . . . ?
C5C Fe1C C23C C24C 32.3(7) . . . . ?
C1C Fe1C C23C C24C 68.2(3) . . . . ?
C3C Fe1C C23C C22C -85.8(2) . . . . ?
C4C Fe1C C23C C22C -48.7(4) . . . . ?
C24C Fe1C C23C C22C 120.2(3) . . . . ?
C21C Fe1C C23C C22C 38.4(2) . . . . ?
C25C Fe1C C23C C22C 82.3(2) . . . . ?
C2C Fe1C C23C C22C -130.6(2) . . . . ?
C5C Fe1C C23C C22C 152.5(6) . . . . ?
C1C Fe1C C23C C22C -171.5(2) . . . . ?
C22C C23C C24C C25C 1.6(4) . . . . ?
Fe1C C23C C24C C25C 60.3(2) . . . . ?
C22C C23C C24C Fe1C -58.6(2) . . . . ?
C3C Fe1C C24C C23C -53.5(4) . . . . ?
C4C Fe1C C24C C23C 159.5(5) . . . . ?
C22C Fe1C C24C C23C 37.1(2) . . . . ?
C21C Fe1C C24C C23C 80.8(2) . . . . ?
C25C Fe1C C24C C23C 118.7(3) . . . . ?
C2C Fe1C C24C C23C -88.9(2) . . . . ?
C5C Fe1C C24C C23C -170.7(2) . . . . ?
C1C Fe1C C24C C23C -131.6(2) . . . . ?
C3C Fe1C C24C C25C -172.1(3) . . . . ?
C4C Fe1C C24C C25C 40.8(7) . . . . ?
C22C Fe1C C24C C25C -81.6(2) . . . . ?
C21C Fe1C C24C C25C -37.8(2) . . . . ?
C23C Fe1C C24C C25C -118.7(3) . . . . ?
C2C Fe1C C24C C25C 152.5(2) . . . . ?
C5C Fe1C C24C C25C 70.7(3) . . . . ?
C1C Fe1C C24C C25C 109.7(2) . . . . ?
C23C C24C C25C C21C -1.0(4) . . . . ?
Fe1C C24C C25C C21C 59.3(2) . . . . ?
C23C C24C C25C Fe1C -60.3(2) . . . . ?
C22C C21C C25C C24C 0.0(4) . . . . ?
Fe1C C21C C25C C24C -59.4(2) . . . . ?
C22C C21C C25C Fe1C 59.3(2) . . . . ?
C3C Fe1C C25C C24C 162.7(6) . . . . ?
C4C Fe1C C25C C24C -168.1(2) . . . . ?
C22C Fe1C C25C C24C 81.5(2) . . . . ?
C21C Fe1C C25C C24C 119.0(3) . . . . ?
C23C Fe1C C25C C24C 37.8(2) . . . . ?
C2C Fe1C C25C C24C -53.4(4) . . . . ?
C5C Fe1C C25C C24C -128.6(2) . . . . ?
C1C Fe1C C25C C24C -87.1(2) . . . . ?
C3C Fe1C C25C C21C 43.7(8) . . . . ?
C4C Fe1C C25C C21C 72.9(3) . . . . ?
C22C Fe1C C25C C21C -37.5(2) . . . . ?
C24C Fe1C C25C C21C -119.0(3) . . . . ?
C23C Fe1C C25C C21C -81.2(2) . . . . ?
C2C Fe1C C25C C21C -172.4(2) . . . . ?
C5C Fe1C C25C C21C 112.5(2) . . . . ?
C1C Fe1C C25C C21C 153.9(2) . . . . ?
